data_1575138
loop_
_publ_author_name
'Liu, Zheng'
'Fang, Jun-Jie'
'Wang, Zhi-Yi'
'Xie, Yun-Peng'
'Lu, Xing'

_publ_section_title
;
 <i>Tert</i>-butylacetylene copper cluster-based metal-organic frameworks
 exhibit hydrophobic properties.
;
_journal_issue 68
_journal_name_full 'Chemical communications (Cambridge, England)'
_journal_page_first 12781
_journal_page_last 12784
_journal_paper_doi 10.1039/d5cc01663k
_journal_volume 61
_journal_year 2025
_chemical_formula_moiety 'C51 H51 Cu7 O6, [+ solvents]'
_chemical_formula_sum 'C51 H51 Cu7 O6'
_chemical_formula_weight 1204.69
_space_group_crystal_system orthorhombic
_space_group_IT_number 60
_space_group_name_Hall '-P 2n 2ab'
_space_group_name_H-M_alt 'P b c n'
_atom_sites_solution_hydrogens geom
_audit_creation_date 2025-06-22
_audit_creation_method
;
Olex2 1.5
(compiled 2025.05.31 svn.r86d253d1 for OlexSys, GUI svn.r7254)
;
_audit_update_record
;
2025-06-22 deposited with the CCDC.	2025-07-16 downloaded from the CCDC.
;
_cell_angle_alpha 90
_cell_angle_beta 90
_cell_angle_gamma 90
_cell_formula_units_Z 8
_cell_length_a 20.018(6)
_cell_length_b 20.018(6)
_cell_length_c 32.569(10)
_cell_measurement_reflns_used 3228
_cell_measurement_temperature 273.15
_cell_measurement_theta_max 16.30
_cell_measurement_theta_min 2.88
_cell_volume 13051(7)
_computing_cell_refinement 'SAINT V8.40B (?, 2016)'
_computing_data_reduction 'SAINT V8.40B (?, 2016)'
_computing_molecular_graphics 'Olex2 1.5 (Dolomanov et al., 2009)'
_computing_publication_material 'Olex2 1.5 (Dolomanov et al., 2009)'
_computing_structure_refinement 'XL  (Sheldrick, 2008)'
_computing_structure_solution 'SHELXT 2018/2 (Sheldrick, 2018)'
_diffrn_ambient_temperature 273.15
_diffrn_measured_fraction_theta_full 0.982
_diffrn_measured_fraction_theta_max 0.982
_diffrn_measurement_device_type 'Bruker APEX-II CCD'
_diffrn_measurement_method '\f and \w scans'
_diffrn_radiation_type MoK\a
_diffrn_radiation_wavelength 0.71073
_diffrn_reflns_av_R_equivalents 0.1458
_diffrn_reflns_av_unetI/netI 0.0883
_diffrn_reflns_Laue_measured_fraction_full 0.982
_diffrn_reflns_Laue_measured_fraction_max 0.982
_diffrn_reflns_limit_h_max 16
_diffrn_reflns_limit_h_min -16
_diffrn_reflns_limit_k_max 16
_diffrn_reflns_limit_k_min -15
_diffrn_reflns_limit_l_max 25
_diffrn_reflns_limit_l_min -25
_diffrn_reflns_number 28481
_diffrn_reflns_point_group_measured_fraction_full 0.982
_diffrn_reflns_point_group_measured_fraction_max 0.982
_diffrn_reflns_theta_full 16.810
_diffrn_reflns_theta_max 16.810
_diffrn_reflns_theta_min 2.359
_diffrn_source_current 30.0
_diffrn_source_power 1.35
_diffrn_source_voltage 45.0
_diffrn_standards_number 0
_exptl_absorpt_coefficient_mu 2.273
_exptl_absorpt_correction_T_max 0.7440
_exptl_absorpt_correction_T_min 0.4075
_exptl_absorpt_correction_type none
_exptl_absorpt_process_details
;
SADABS-2016/2 (Bruker,2016/2) was used for absorption correction.
wR2(int) was 0.0858 before and 0.0661 after correction.
The Ratio of minimum to maximum transmission is 0.5477.
The \l/2 correction factor is Not present.
;
_exptl_crystal_colour 'clear yellow'
_exptl_crystal_colour_lustre clear
_exptl_crystal_colour_primary yellow
_exptl_crystal_density_diffrn 1.226
_exptl_crystal_description block
_exptl_crystal_F_000 4864
_exptl_crystal_size_max 0.1
_exptl_crystal_size_mid 0.1
_exptl_crystal_size_min 0.1
_refine_diff_density_max 1.026
_refine_diff_density_min -0.795
_refine_diff_density_rms 0.161
_refine_ls_extinction_method none
_refine_ls_goodness_of_fit_ref 1.064
_refine_ls_hydrogen_treatment constr
_refine_ls_matrix_type full
_refine_ls_number_parameters 637
_refine_ls_number_reflns 3615
_refine_ls_number_restraints 662
_refine_ls_restrained_S_all 1.023
_refine_ls_R_factor_all 0.1396
_refine_ls_R_factor_gt 0.1022
_refine_ls_shift/su_max 0.000
_refine_ls_shift/su_mean 0.000
_refine_ls_structure_factor_coef Fsqd
_refine_ls_weighting_details 'w=1/[\s^2^(Fo^2^)+(0.2500P)^2^] where P=(Fo^2^+2Fc^2^)/3'
_refine_ls_weighting_scheme calc
_refine_ls_wR_factor_gt 0.2904
_refine_ls_wR_factor_ref 0.3318
_reflns_Friedel_coverage 0.000
_reflns_number_gt 2321
_reflns_number_total 3615
_reflns_threshold_expression 'I > 2\s(I)'
_cod_data_source_file d5cc01663k2.cif
_cod_data_source_block cu14btb
_cod_depositor_comments 'Adding full bibliography for 1575136--1575140.cif.'
_cod_database_code 1575138
_shelx_shelxl_version_number 2018/3
_shelx_space_group_comment
;
The symmetry employed for this shelxl refinement is uniquely defined
by the following loop, which should always be used as a source of
symmetry information in preference to the above space-group names.
They are only intended as comments.
;
_shelx_estimated_absorpt_t_max 0.805
_shelx_estimated_absorpt_t_min 0.805
_olex2_refinement_description
;
1. Fixed Uiso
 At 1.2 times of:
  All C(H) groups
 At 1.5 times of:
  All C(H,H,H) groups
2. Restrained distances
 O32-C21 = O22-C21
 1.25 with sigma of 0.02
 O5-C3 = O4-C3
 1.25 with sigma of 0.02
 O62-C39 = O40-C39
 1.25 with sigma of 0.02
 C44-C43 = C47-C44 = C46-C44 = C45-C44 = C55-C54 = C54-C51 = C54-C4 = C54-C52 =
  C58-C57 = C61-C58 = C60-C58 = C59-C58
 1.54 with sigma of 0.02
 C6-C25 = C6-C22 = C6-C23 = C6-C24
 1.54 with sigma of 0.02
 O22-C21 = O32-C21
 1.25 with sigma of 0.02
 C21-C20
 1.5 with sigma of 0.02
 O30-C39 = O10-C39
 1.25 with sigma of 0.01
 O1-C21 = O21-C21
 1.25 with sigma of 0.01
 O2-C3 = O3-C3
 1.25 with sigma of 0.01
3. Rigid bond restraints
 C1, C10, C2, C7, C8, C9, C11, C12, C13, C14, C15, C16, C17, C34, C33, C20,
 C19, C18, C35, C36, C37, C38, C63, C64
 with sigma for 1-2 distances of 0.01 and sigma for 1-3 distances of 0.01
 Cu7, Cu5, Cu9, Cu8, Cu6, Cu3
 with sigma for 1-2 distances of 0.01 and sigma for 1-3 distances of 0.01
 C39, C21, C3
 with sigma for 1-2 distances of 0.01 and sigma for 1-3 distances of 0.01
 C42, C43, C44, C46, C45, C47
 with sigma for 1-2 distances of 0.01 and sigma for 1-3 distances of 0.01
 C56, C57, C59, C58, C60, C61
 with sigma for 1-2 distances of 0.01 and sigma for 1-3 distances of 0.01
 C25, C5, C24, C6, C23, C22
 with sigma for 1-2 distances of 0.01 and sigma for 1-3 distances of 0.01
 O62, O40
 with sigma for 1-2 distances of 0.01 and sigma for 1-3 distances of 0.01
 O40, O62
 with sigma for 1-2 distances of 0.01 and sigma for 1-3 distances of 0.01
 Cu23, Cu2, Cu24, Cu4, Cu1, Cu41
 with sigma for 1-2 distances of 0.01 and sigma for 1-3 distances of 0.01
 O4, O5, C1, C10, C2, C7, C8, C9, C3
 with sigma for 1-2 distances of 0.01 and sigma for 1-3 distances of 0.01
 O22, O32, C17, C34, C33, C20, C19, C18, C21
 with sigma for 1-2 distances of 0.01 and sigma for 1-3 distances of 0.01
 O40, O62, C11, C12, C13, C14, C15, C16, C35, C36, C37, C38, C63, C64, C39
 with sigma for 1-2 distances of 0.01 and sigma for 1-3 distances of 0.01
 C38, C63, C39, O10, O30, C11, C12, C13, C14, C15, C16, C35, C36, C37, C64
 with sigma for 1-2 distances of 0.01 and sigma for 1-3 distances of 0.01
 C17, C34, C33, C20, C19, C18, C21, O1, O21
 with sigma for 1-2 distances of 0.01 and sigma for 1-3 distances of 0.01
 C1, C10, C2, C7, C8, C9, C3, O3, O2
 with sigma for 1-2 distances of 0.01 and sigma for 1-3 distances of 0.01
 C50, C51, C52, C54, C55, C4
 with sigma for 1-2 distances of 0.01 and sigma for 1-3 distances of 0.01
 C42, C43, C44, C45, C46, C47
 with sigma for 1-2 distances of 0.01 and sigma for 1-3 distances of 0.01
 C56, C57, C58, C59, C60, C61
 with sigma for 1-2 distances of 0.01 and sigma for 1-3 distances of 0.01
 C25, C5, C6, C22, C24, C23
 with sigma for 1-2 distances of 0.01 and sigma for 1-3 distances of 0.01
 Cu49, Cu9, Cu6, Cu23, Cu7, Cu24, Cu8, Cu41, Cu3, Cu1, Cu5, Cu4, Cu2
 with sigma for 1-2 distances of 0.01 and sigma for 1-3 distances of 0.01
4. Uiso/Uaniso restraints and constraints
Cu7 \\sim Cu5 \\sim Cu9 \\sim Cu8 \\sim Cu6 \\sim Cu3: within 2A with sigma of
0.02 and sigma for terminal atoms of 0.04 within 2A
Uanis(C1) \\sim Ueq, Uanis(C10) \\sim Ueq, Uanis(C2) \\sim Ueq, Uanis(C7) \\sim
Ueq, Uanis(C8) \\sim Ueq, Uanis(C9) \\sim Ueq, Uanis(C11) \\sim Ueq, Uanis(C12)
\\sim Ueq, Uanis(C13) \\sim Ueq, Uanis(C14) \\sim Ueq, Uanis(C15) \\sim Ueq,
Uanis(C16) \\sim Ueq, Uanis(C17) \\sim Ueq, Uanis(C34) \\sim Ueq, Uanis(C33)
\\sim Ueq, Uanis(C20) \\sim Ueq, Uanis(C19) \\sim Ueq, Uanis(C18) \\sim Ueq,
Uanis(C35) \\sim Ueq, Uanis(C36) \\sim Ueq, Uanis(C37) \\sim Ueq, Uanis(C38)
\\sim Ueq, Uanis(C63) \\sim Ueq, Uanis(C64) \\sim Ueq: with sigma of 0.02 and
sigma for terminal atoms of 0.04
Uanis(Cu7) \\sim Ueq, Uanis(Cu5) \\sim Ueq, Uanis(Cu9) \\sim Ueq, Uanis(Cu8)
\\sim Ueq, Uanis(Cu6) \\sim Ueq, Uanis(Cu3) \\sim Ueq: with sigma of 0.01 and
sigma for terminal atoms of 0.02
Uanis(C21) \\sim Ueq, Uanis(C39) \\sim Ueq, Uanis(C3) \\sim Ueq: with sigma of
0.02 and sigma for terminal atoms of 0.04
Uanis(C42) \\sim Ueq, Uanis(C43) \\sim Ueq, Uanis(C47) \\sim Ueq, Uanis(C45)
\\sim Ueq, Uanis(C46) \\sim Ueq: with sigma of 0.02 and sigma for terminal
atoms of 0.04
Uanis(C56) \\sim Ueq, Uanis(C57) \\sim Ueq, Uanis(C58) \\sim Ueq, Uanis(C61)
\\sim Ueq, Uanis(C60) \\sim Ueq, Uanis(C59) \\sim Ueq: with sigma of 0.02 and
sigma for terminal atoms of 0.04
Uanis(C25) \\sim Ueq, Uanis(C5) \\sim Ueq, Uanis(C24) \\sim Ueq, Uanis(C6)
\\sim Ueq, Uanis(C23) \\sim Ueq, Uanis(C22) \\sim Ueq: with sigma of 0.02 and
sigma for terminal atoms of 0.04
Uanis(O40) \\sim Ueq, Uanis(O62) \\sim Ueq: with sigma of 0.02 and sigma for
terminal atoms of 0.04
Uanis(Cu23) \\sim Ueq, Uanis(Cu2) \\sim Ueq, Uanis(Cu24) \\sim Ueq, Uanis(Cu4)
\\sim Ueq, Uanis(Cu1) \\sim Ueq, Uanis(Cu41) \\sim Ueq: with sigma of 0.01 and
sigma for terminal atoms of 0.02
Uanis(C42) \\sim Ueq, Uanis(C43) \\sim Ueq, Uanis(C44) \\sim Ueq, Uanis(C45)
\\sim Ueq, Uanis(C46) \\sim Ueq, Uanis(C47) \\sim Ueq: with sigma of 0.01 and
sigma for terminal atoms of 0.02
Uanis(O4) \\sim Ueq, Uanis(O5) \\sim Ueq, Uanis(C1) \\sim Ueq, Uanis(C10) \\sim
Ueq, Uanis(C2) \\sim Ueq, Uanis(C7) \\sim Ueq, Uanis(C8) \\sim Ueq, Uanis(C9)
\\sim Ueq, Uanis(C3) \\sim Ueq: with sigma of 0.01 and sigma for terminal atoms
of 0.02
Uanis(O22) \\sim Ueq, Uanis(O32) \\sim Ueq, Uanis(C17) \\sim Ueq, Uanis(C34)
\\sim Ueq, Uanis(C33) \\sim Ueq, Uanis(C20) \\sim Ueq, Uanis(C19) \\sim Ueq,
Uanis(C18) \\sim Ueq, Uanis(C21) \\sim Ueq: with sigma of 0.01 and sigma for
terminal atoms of 0.02
Uanis(O40) \\sim Ueq, Uanis(O62) \\sim Ueq, Uanis(C11) \\sim Ueq, Uanis(C12)
\\sim Ueq, Uanis(C13) \\sim Ueq, Uanis(C14) \\sim Ueq, Uanis(C15) \\sim Ueq,
Uanis(C16) \\sim Ueq, Uanis(C35) \\sim Ueq, Uanis(C36) \\sim Ueq, Uanis(C37)
\\sim Ueq, Uanis(C38) \\sim Ueq, Uanis(C63) \\sim Ueq, Uanis(C64) \\sim Ueq,
Uanis(C39) \\sim Ueq: with sigma of 0.01 and sigma for terminal atoms of 0.02
Uanis(C39) \\sim Ueq, Uanis(O10) \\sim Ueq, Uanis(O30) \\sim Ueq, Uanis(C11)
\\sim Ueq, Uanis(C12) \\sim Ueq, Uanis(C13) \\sim Ueq, Uanis(C14) \\sim Ueq,
Uanis(C15) \\sim Ueq, Uanis(C16) \\sim Ueq, Uanis(C35) \\sim Ueq, Uanis(C36)
\\sim Ueq, Uanis(C37) \\sim Ueq, Uanis(C38) \\sim Ueq, Uanis(C63) \\sim Ueq,
Uanis(C64) \\sim Ueq: with sigma of 0.01 and sigma for terminal atoms of 0.02
Uanis(C17) \\sim Ueq, Uanis(C34) \\sim Ueq, Uanis(C33) \\sim Ueq, Uanis(C20)
\\sim Ueq, Uanis(C19) \\sim Ueq, Uanis(C18) \\sim Ueq, Uanis(C21) \\sim Ueq,
Uanis(O1) \\sim Ueq, Uanis(O21) \\sim Ueq: with sigma of 0.01 and sigma for
terminal atoms of 0.02
Uanis(C1) \\sim Ueq, Uanis(C10) \\sim Ueq, Uanis(C2) \\sim Ueq, Uanis(C7) \\sim
Ueq, Uanis(C8) \\sim Ueq, Uanis(C9) \\sim Ueq, Uanis(C3) \\sim Ueq, Uanis(O3)
\\sim Ueq, Uanis(O2) \\sim Ueq: with sigma of 0.01 and sigma for terminal atoms
of 0.02
Uanis(C50) \\sim Ueq, Uanis(C51) \\sim Ueq, Uanis(C52) \\sim Ueq, Uanis(C54)
\\sim Ueq, Uanis(C55) \\sim Ueq, Uanis(C4) \\sim Ueq: with sigma of 0.01 and
sigma for terminal atoms of 0.02
Uanis(C56) \\sim Ueq, Uanis(C57) \\sim Ueq, Uanis(C58) \\sim Ueq, Uanis(C59)
\\sim Ueq, Uanis(C60) \\sim Ueq, Uanis(C61) \\sim Ueq: with sigma of 0.01 and
sigma for terminal atoms of 0.02
Uanis(C25) \\sim Ueq, Uanis(C5) \\sim Ueq, Uanis(C6) \\sim Ueq, Uanis(C22)
\\sim Ueq, Uanis(C24) \\sim Ueq, Uanis(C23) \\sim Ueq: with sigma of 0.01 and
sigma for terminal atoms of 0.02
5. Others
 Fixed Sof: Cu23(0.88) Cu24(0.88) Cu41(0.88) O4(0.88) O5(0.88) O22(0.88)
 O32(0.88) O40(0.88) O62(0.88) Cu1(0.88) Cu4(0.88) Cu2(0.88) Cu8(0.12)
 Cu9(0.12) Cu3(0.12) Cu7(0.12) Cu5(0.12) Cu6(0.12) O10(0.12) O30(0.12) O1(0.12)
 O21(0.12) O3(0.12) O2(0.12)
6.a Me refined with riding coordinates:
 C45(H45A,H45B,H45C), C46(H46A,H46B,H46C), C47(H47A,H47B,H47C), C52(H52A,H52B,
 H52C), C55(H55A,H55B,H55C), C59(H59A,H59B,H59C), C60(H60A,H60B,H60C), C61(H61A,
 H61B,H61C), C4(H4A,H4B,H4C), C24(H24A,H24B,H24C), C23(H23A,H23B,H23C),
 C22(H22A,H22B,H22C)
6.b Aromatic/amide H refined with riding coordinates:
 C1(H1), C10(H10), C7(H7), C8(H8), C12(H12), C14(H14), C16(H16), C34(H34),
 C33(H33), C19(H19), C18(H18), C36(H36), C37(H37), C63(H63), C64(H64)
6.c Fitted hexagon refined as free rotating group:
 C1(C10,C2,C7,C8,C9), C11(C12,C13,C14,C15,C16), C17(C34,C33,C20,C19,C18),
 C35(C36,C37,C38,C63,C64)
;
_smtbx_masks_void_probe_radius 1.2
_smtbx_masks_void_truncation_radius 1.2
_olex2_submission_special_instructions 'No special instructions were received'

loop_
_space_group_symop_operation_xyz
'x, y, z'
'-x+1/2, -y+1/2, z+1/2'
'x+1/2, -y+1/2, -z'
'-x, y, -z+1/2'
'-x, -y, -z'
'x-1/2, y-1/2, -z-1/2'
'-x-1/2, y-1/2, z'
'x, -y, z-1/2'

loop_
_atom_site_label
_atom_site_type_symbol
_atom_site_fract_x
_atom_site_fract_y
_atom_site_fract_z
_atom_site_U_iso_or_equiv
_atom_site_adp_type
_atom_site_occupancy
_atom_site_site_symmetry_order
_atom_site_calc_flag
_atom_site_refinement_flags_posn
_atom_site_refinement_flags_adp
_atom_site_refinement_flags_occupancy
_atom_site_disorder_assembly
_atom_site_disorder_group
Cu49 Cu -0.42972(17) -0.00115(13) -1.00574(10) 0.0376(13) Uani 1 1 d . U . . .
Cu23 Cu -0.4771(2) 0.0907(2) -1.05191(16) 0.0587(17) Uani 0.88 1 d . U P A 2
Cu24 Cu -0.3292(2) 0.0733(2) -1.02972(18) 0.0837(18) Uani 0.88 1 d . U P A 2
Cu41 Cu -0.4491(2) 0.0238(2) -0.92858(12) 0.0615(16) Uani 0.88 1 d . U P A 2
O4 O -0.3459(10) -0.1424(9) -1.0841(6) 0.052(6) Uani 0.88 1 d D U P A 2
O5 O -0.4347(10) -0.1901(10) -1.0553(7) 0.065(6) Uani 0.88 1 d D U P A 2
O22 O -0.4256(11) 0.1530(11) -1.0832(7) 0.078(7) Uani 0.88 1 d D U P A 2
O32 O -0.3329(11) 0.1631(11) -1.0517(7) 0.084(7) Uani 0.88 1 d D U P A 2
O40 O -0.3870(11) 0.0252(11) -0.8827(6) 0.068(6) Uani 0.88 1 d D U P A 2
O62 O -0.3048(12) -0.0358(11) -0.9048(7) 0.081(6) Uani 0.88 1 d D U P A 2
C1 C -0.2977(8) -0.3201(10) -1.1445(5) 0.074(7) Uani 1 1 d G U . . .
H1 H -0.260164 -0.323667 -1.161244 0.089 Uiso 1 1 calc R U . . .
C10 C -0.3118(9) -0.2600(8) -1.1250(6) 0.078(7) Uani 1 1 d G U . . .
H10 H -0.283853 -0.223362 -1.128665 0.094 Uiso 1 1 calc R U . . .
C2 C -0.3679(10) -0.2546(7) -1.1000(5) 0.056(6) Uani 1 1 d G U . . .
C7 C -0.4097(8) -0.3093(10) -1.0945(5) 0.074(7) Uani 1 1 d G U . . .
H7 H -0.447198 -0.305650 -1.077824 0.089 Uiso 1 1 calc R U . . .
C8 C -0.3955(9) -0.3694(8) -1.1141(6) 0.080(7) Uani 1 1 d G U . . .
H8 H -0.423510 -0.405955 -1.110402 0.096 Uiso 1 1 calc R U . . .
C9 C -0.3395(10) -0.3748(8) -1.1391(5) 0.072(8) Uani 1 1 d G U . . .
C3 C -0.3831(13) -0.1893(13) -1.0771(8) 0.052(6) Uani 1 1 d D U . . .
C11 C -0.1771(8) -0.0582(6) -0.6573(5) 0.044(6) Uani 1 1 d G U . . .
C12 C -0.2004(8) -0.0574(6) -0.6976(5) 0.047(6) Uani 1 1 d G U . . .
H12 H -0.207078 -0.097270 -0.711581 0.056 Uiso 1 1 calc R U . . .
C13 C -0.2136(8) 0.0032(8) -0.7168(4) 0.039(6) Uani 1 1 d G U . . .
C14 C -0.2036(8) 0.0628(6) -0.6958(5) 0.041(6) Uani 1 1 d G U . . .
H14 H -0.212473 0.103340 -0.708726 0.049 Uiso 1 1 calc R U . . .
C15 C -0.1804(8) 0.0619(6) -0.6556(5) 0.053(7) Uani 1 1 d G U . . .
C16 C -0.1671(8) 0.0014(8) -0.6364(4) 0.044(6) Uani 1 1 d G U . . .
H16 H -0.151565 0.000810 -0.609480 0.053 Uiso 1 1 calc R U . . .
C17 C -0.3358(9) 0.3722(7) -1.1344(6) 0.068(7) Uani 1 1 d G U . . .
C34 C -0.3715(9) 0.3226(10) -1.1546(4) 0.088(8) Uani 1 1 d G U . . .
H34 H -0.387759 0.330218 -1.180952 0.105 Uiso 1 1 calc R U . . .
C33 C -0.3829(8) 0.2616(8) -1.1355(6) 0.076(7) Uani 1 1 d G U . . .
H33 H -0.406802 0.228396 -1.149007 0.091 Uiso 1 1 calc R U . . .
C20 C -0.3586(9) 0.2502(7) -1.0961(6) 0.064(6) Uani 1 1 d DG U . . .
C19 C -0.3229(9) 0.2999(10) -1.0759(4) 0.078(7) Uani 1 1 d G U . . .
H19 H -0.306643 0.292262 -1.049549 0.093 Uiso 1 1 calc R U . . .
C18 C -0.3115(8) 0.3609(8) -1.0950(6) 0.068(7) Uani 1 1 d G U . . .
H18 H -0.287599 0.394084 -1.081494 0.082 Uiso 1 1 calc R U . . .
C21 C -0.3734(12) 0.1834(12) -1.0775(8) 0.067(7) Uani 1 1 d D U . . .
C25 C -0.2411(15) -0.0009(13) -0.9955(9) 0.061(8) Uani 1 1 d D U . . .
C35 C -0.2440(9) 0.0006(9) -0.7597(5) 0.057(6) Uani 1 1 d G U . . .
C36 C -0.2170(8) -0.0405(8) -0.7899(6) 0.072(7) Uani 1 1 d G U . . .
H36 H -0.179948 -0.066829 -0.784015 0.086 Uiso 1 1 calc R U . . .
C37 C -0.2455(10) -0.0423(9) -0.8288(5) 0.079(7) Uani 1 1 d G U . . .
H37 H -0.227492 -0.069797 -0.848953 0.095 Uiso 1 1 calc R U . . .
C38 C -0.3010(10) -0.0030(10) -0.8375(5) 0.071(7) Uani 1 1 d G U . . .
C63 C -0.3279(8) 0.0381(9) -0.8074(6) 0.081(7) Uani 1 1 d G U . . .
H63 H -0.364984 0.064426 -0.813244 0.097 Uiso 1 1 calc R U . . .
C64 C -0.2994(9) 0.0399(8) -0.7685(6) 0.080(7) Uani 1 1 d G U . . .
H64 H -0.317442 0.067395 -0.748305 0.096 Uiso 1 1 calc R U . . .
C39 C -0.3351(15) -0.0039(15) -0.8777(9) 0.072(7) Uani 1 1 d D U . . .
C42 C -0.4474(13) -0.0106(12) -1.0691(9) 0.049(8) Uani 1 1 d . U . . .
C43 C -0.4545(14) -0.0023(12) -1.1063(8) 0.052(7) Uani 1 1 d D U . . .
C44 C -0.4367(12) -0.0034(11) -1.1514(8) 0.062(7) Uani 1 1 d D U . . .
C45 C -0.3653(13) 0.0156(13) -1.1544(9) 0.083(9) Uani 1 1 d D U . . .
H45A H -0.338059 -0.020473 -1.144561 0.125 Uiso 1 1 calc R U . . .
H45B H -0.354329 0.024720 -1.182578 0.125 Uiso 1 1 calc R U . . .
H45C H -0.357332 0.054712 -1.138152 0.125 Uiso 1 1 calc R U . . .
C46 C -0.4560(14) -0.0684(12) -1.1699(8) 0.080(9) Uani 1 1 d D U . . .
H46A H -0.428099 -0.103109 -1.158982 0.120 Uiso 1 1 calc R U . . .
H46B H -0.501855 -0.077828 -1.163492 0.120 Uiso 1 1 calc R U . . .
H46C H -0.450534 -0.066229 -1.199144 0.120 Uiso 1 1 calc R U . . .
C47 C -0.4773(14) 0.0522(12) -1.1667(9) 0.082(9) Uani 1 1 d D U . . .
H47A H -0.523765 0.040647 -1.164891 0.123 Uiso 1 1 calc R U . . .
H47B H -0.468883 0.091228 -1.150314 0.123 Uiso 1 1 calc R U . . .
H47C H -0.465880 0.061236 -1.194740 0.123 Uiso 1 1 calc R U . . .
C50 C -0.4180(16) -0.0913(17) -0.9720(10) 0.084(10) Uani 1 1 d . U . . .
C51 C -0.4248(16) -0.1408(15) -0.9540(10) 0.084(8) Uani 1 1 d D U . . .
C52 C -0.4449(17) -0.2580(15) -0.9525(10) 0.118(10) Uani 1 1 d D U . . .
H52A H -0.437991 -0.263262 -0.981462 0.177 Uiso 1 1 calc R U . . .
H52B H -0.437357 -0.299968 -0.938945 0.177 Uiso 1 1 calc R U . . .
H52C H -0.489885 -0.243578 -0.947504 0.177 Uiso 1 1 calc R U . . .
C54 C -0.3960(15) -0.2057(15) -0.9357(9) 0.104(8) Uani 1 1 d D U . . .
C55 C -0.4077(18) -0.1983(16) -0.8900(9) 0.124(10) Uani 1 1 d D U . . .
H55A H -0.454317 -0.190659 -0.884974 0.186 Uiso 1 1 calc R U . . .
H55B H -0.393853 -0.238329 -0.876184 0.186 Uiso 1 1 calc R U . . .
H55C H -0.382283 -0.161101 -0.879819 0.186 Uiso 1 1 calc R U . . .
C56 C -0.4203(15) 0.0960(16) -0.9797(9) 0.067(9) Uani 1 1 d . U . . .
C57 C -0.4185(15) 0.1403(14) -0.9588(9) 0.069(8) Uani 1 1 d D U . . .
C58 C -0.3907(13) 0.1999(13) -0.9350(8) 0.086(8) Uani 1 1 d D U . . .
C59 C -0.4185(15) 0.2010(14) -0.8916(8) 0.088(9) Uani 1 1 d D U . . .
H59A H -0.403525 0.162053 -0.877013 0.131 Uiso 1 1 calc R U . . .
H59B H -0.403159 0.240359 -0.877638 0.131 Uiso 1 1 calc R U . . .
H59C H -0.466445 0.201179 -0.892601 0.131 Uiso 1 1 calc R U . . .
C60 C -0.4106(15) 0.2592(12) -0.9618(8) 0.089(9) Uani 1 1 d D U . . .
H60A H -0.390917 0.254409 -0.988517 0.133 Uiso 1 1 calc R U . . .
H60B H -0.458371 0.260689 -0.964370 0.133 Uiso 1 1 calc R U . . .
H60C H -0.395084 0.299869 -0.949407 0.133 Uiso 1 1 calc R U . . .
C61 C -0.3147(13) 0.1912(18) -0.9315(10) 0.124(10) Uani 1 1 d D U . . .
H61A H -0.295433 0.190305 -0.958516 0.186 Uiso 1 1 calc R U . . .
H61B H -0.296180 0.227773 -0.916251 0.186 Uiso 1 1 calc R U . . .
H61C H -0.304966 0.149988 -0.917669 0.186 Uiso 1 1 calc R U . . .
C4 C -0.3248(15) -0.2183(18) -0.9510(11) 0.136(11) Uani 1 1 d D U . . .
H4A H -0.325025 -0.221922 -0.980433 0.205 Uiso 1 1 calc R U . . .
H4B H -0.296550 -0.181815 -0.942979 0.205 Uiso 1 1 calc R U . . .
H4C H -0.308120 -0.259043 -0.939344 0.205 Uiso 1 1 calc R U . . .
C5 C -0.2829(17) -0.0101(14) -1.0183(10) 0.067(9) Uani 1 1 d . U . . .
C24 C -0.1735(17) 0.0645(16) -0.9410(10) 0.127(11) Uani 1 1 d D U . . .
H24A H -0.201846 0.052058 -0.918498 0.191 Uiso 1 1 calc R U . . .
H24B H -0.128599 0.070350 -0.931289 0.191 Uiso 1 1 calc R U . . .
H24C H -0.189188 0.105613 -0.952744 0.191 Uiso 1 1 calc R U . . .
C6 C -0.1749(16) 0.0098(13) -0.9735(9) 0.095(8) Uani 1 1 d D U . . .
C23 C -0.1535(18) -0.0559(16) -0.9535(11) 0.144(12) Uani 1 1 d D U . . .
H23A H -0.180283 -0.063846 -0.929549 0.216 Uiso 1 1 calc R U . . .
H23B H -0.159576 -0.091869 -0.972656 0.216 Uiso 1 1 calc R U . . .
H23C H -0.107328 -0.053241 -0.945787 0.216 Uiso 1 1 calc R U . . .
C22 C -0.1328(19) 0.0218(19) -1.0110(11) 0.153(12) Uani 1 1 d D U . . .
H22A H -0.087391 0.029854 -1.002824 0.230 Uiso 1 1 calc R U . . .
H22B H -0.134510 -0.016734 -1.028479 0.230 Uiso 1 1 calc R U . . .
H22C H -0.149505 0.059982 -1.025549 0.230 Uiso 1 1 calc R U . . .
Cu1 Cu -0.3467(2) -0.0587(2) -1.05455(15) 0.0542(17) Uani 0.88 1 d . U P A 2
Cu4 Cu -0.3251(2) -0.0325(2) -0.96402(12) 0.0548(15) Uani 0.88 1 d . U P A 2
Cu2 Cu -0.4756(2) -0.1153(2) -1.02836(16) 0.0571(17) Uani 0.88 1 d . U P A 2
Cu8 Cu -0.3229(13) 0.0361(13) -0.9669(7) 0.030(5) Uani 0.12 1 d . U P A 1
Cu9 Cu -0.4555(15) -0.0300(16) -0.9276(8) 0.039(7) Uani 0.12 1 d . U P A 1
Cu3 Cu -0.3517(14) 0.0535(14) -1.0606(9) 0.034(6) Uani 0.12 1 d . U P A 1
Cu7 Cu -0.4791(15) 0.1171(15) -1.0297(9) 0.025(7) Uani 0.12 1 d . U P A 1
Cu5 Cu -0.4814(16) -0.0928(14) -1.0527(10) 0.031(7) Uani 0.12 1 d . U P A 1
Cu6 Cu -0.3300(18) -0.0756(17) -1.0330(11) 0.044(7) Uani 0.12 1 d . U P A 1
O10 O -0.388(4) -0.034(6) -0.885(4) 0.062(14) Uani 0.12 1 d D U P A 1
O30 O -0.305(7) 0.030(6) -0.904(4) 0.070(13) Uani 0.12 1 d D U P A 1
O1 O -0.434(3) 0.178(9) -1.069(5) 0.062(12) Uani 0.12 1 d D U P A 1
O21 O -0.347(7) 0.129(4) -1.086(4) 0.059(13) Uani 0.12 1 d D U P A 1
O3 O -0.333(4) -0.167(7) -1.059(4) 0.047(13) Uani 0.12 1 d D U P A 1
O2 O -0.438(4) -0.160(6) -1.079(5) 0.052(13) Uani 0.12 1 d D U P A 1

loop_
_atom_site_aniso_label
_atom_site_aniso_U_11
_atom_site_aniso_U_22
_atom_site_aniso_U_33
_atom_site_aniso_U_23
_atom_site_aniso_U_13
_atom_site_aniso_U_12
Cu49 0.062(3) 0.024(2) 0.027(2) -0.0049(15) -0.0046(19) 0.0024(17)
Cu23 0.087(4) 0.035(3) 0.054(4) 0.015(2) 0.006(3) -0.017(3)
Cu24 0.091(4) 0.038(3) 0.123(5) 0.024(3) 0.002(3) -0.001(3)
Cu41 0.070(3) 0.085(4) 0.029(3) 0.010(2) -0.020(2) -0.013(3)
O4 0.048(9) 0.051(8) 0.058(10) -0.010(8) 0.004(8) 0.003(7)
O5 0.061(9) 0.058(10) 0.077(10) -0.008(8) 0.009(8) -0.005(8)
O22 0.086(10) 0.073(11) 0.075(12) 0.002(9) 0.005(8) -0.013(8)
O32 0.079(10) 0.076(10) 0.096(11) 0.014(8) 0.004(8) 0.001(9)
O40 0.070(9) 0.080(10) 0.053(10) -0.003(8) 0.002(8) -0.004(8)
O62 0.088(10) 0.087(11) 0.068(9) -0.006(8) -0.005(8) 0.007(8)
C1 0.076(11) 0.070(10) 0.076(12) -0.011(9) 0.011(9) -0.005(8)
C10 0.081(11) 0.074(10) 0.080(12) -0.008(9) 0.021(9) 0.000(8)
C2 0.058(10) 0.055(8) 0.057(11) -0.001(8) 0.007(8) -0.006(7)
C7 0.080(11) 0.064(9) 0.077(12) -0.004(8) 0.008(9) -0.009(8)
C8 0.086(11) 0.065(9) 0.089(12) 0.000(9) 0.016(9) -0.005(9)
C9 0.073(11) 0.074(10) 0.070(12) -0.002(9) 0.012(9) -0.009(8)
C3 0.056(10) 0.053(9) 0.047(11) 0.002(8) 0.000(8) -0.002(7)
C11 0.046(11) 0.041(8) 0.043(9) -0.003(7) -0.004(8) -0.002(9)
C12 0.054(11) 0.038(8) 0.048(9) -0.006(7) -0.011(9) 0.003(9)
C13 0.040(11) 0.031(8) 0.046(8) 0.003(6) 0.008(8) -0.007(8)
C14 0.046(11) 0.035(8) 0.041(9) 0.004(7) 0.002(8) 0.006(9)
C15 0.060(11) 0.048(8) 0.051(9) 0.000(8) -0.016(9) 0.003(9)
C16 0.046(11) 0.044(9) 0.041(10) -0.005(7) -0.015(9) 0.001(9)
C17 0.070(12) 0.068(10) 0.066(10) 0.000(8) 0.005(9) -0.010(9)
C34 0.100(13) 0.083(10) 0.080(10) 0.005(7) -0.014(9) -0.013(9)
C33 0.080(12) 0.072(10) 0.075(10) 0.002(8) -0.001(9) -0.008(9)
C20 0.063(11) 0.061(8) 0.068(10) -0.006(7) 0.004(8) 0.001(8)
C19 0.084(12) 0.070(10) 0.080(11) 0.003(8) -0.002(9) -0.009(9)
C18 0.066(12) 0.066(9) 0.073(10) 0.008(8) 0.002(9) -0.005(9)
C21 0.070(10) 0.068(9) 0.064(11) 0.000(8) 0.007(8) 0.000(7)
C25 0.076(10) 0.053(12) 0.055(11) 0.001(9) 0.004(8) -0.002(9)
C35 0.063(11) 0.050(10) 0.059(8) 0.002(7) -0.004(8) -0.001(8)
C36 0.074(11) 0.077(11) 0.065(9) -0.014(8) -0.010(8) 0.003(9)
C37 0.086(11) 0.085(11) 0.066(9) 0.002(9) -0.010(8) 0.008(8)
C38 0.071(11) 0.070(11) 0.072(8) -0.003(8) -0.004(7) 0.003(8)
C63 0.079(11) 0.088(11) 0.074(9) 0.000(8) -0.010(8) 0.006(9)
C64 0.084(11) 0.082(11) 0.075(9) 0.000(9) -0.015(8) 0.014(8)
C39 0.072(10) 0.073(12) 0.072(9) 0.000(8) -0.002(7) 0.003(8)
C42 0.044(12) 0.056(12) 0.047(9) 0.001(9) 0.010(9) -0.004(9)
C43 0.053(11) 0.052(11) 0.050(8) 0.001(8) -0.003(8) -0.008(9)
C44 0.069(10) 0.068(10) 0.048(9) 0.000(8) 0.004(9) -0.003(8)
C45 0.079(11) 0.098(17) 0.073(17) 0.004(14) 0.024(12) -0.015(11)
C46 0.104(17) 0.082(12) 0.055(14) -0.011(12) 0.003(15) -0.014(12)
C47 0.097(15) 0.083(13) 0.066(15) 0.025(13) 0.004(14) -0.005(13)
C50 0.074(13) 0.086(11) 0.092(13) 0.001(9) 0.004(10) -0.004(10)
C51 0.085(12) 0.080(10) 0.087(12) -0.001(9) -0.002(10) -0.005(9)
C52 0.140(17) 0.082(13) 0.132(18) 0.003(15) 0.003(16) -0.007(14)
C54 0.106(12) 0.096(11) 0.110(11) 0.010(9) -0.008(9) 0.004(9)
C55 0.15(2) 0.114(19) 0.108(12) 0.020(12) -0.022(13) 0.015(17)
C56 0.071(13) 0.068(11) 0.063(12) 0.002(8) -0.003(9) 0.015(9)
C57 0.077(12) 0.062(10) 0.068(11) 0.003(8) 0.005(9) 0.005(9)
C58 0.083(11) 0.084(11) 0.091(11) -0.011(8) -0.007(9) -0.010(9)
C59 0.098(16) 0.076(17) 0.089(12) -0.022(11) -0.009(13) -0.019(15)
C60 0.108(18) 0.062(11) 0.096(15) -0.022(12) -0.002(15) -0.017(14)
C61 0.087(11) 0.14(2) 0.14(2) -0.026(16) -0.004(12) 0.001(13)
C4 0.113(13) 0.13(2) 0.17(2) 0.014(17) -0.008(14) 0.029(12)
C5 0.071(12) 0.061(13) 0.069(12) 0.011(9) -0.001(9) 0.006(10)
C24 0.12(2) 0.121(16) 0.136(17) -0.024(14) -0.025(14) -0.050(16)
C6 0.087(11) 0.101(12) 0.097(12) 0.004(8) -0.009(8) -0.011(10)
C23 0.13(2) 0.140(15) 0.16(2) 0.018(14) -0.034(15) 0.043(16)
C22 0.105(16) 0.20(2) 0.152(17) 0.006(14) 0.027(16) -0.029(18)
Cu1 0.061(3) 0.048(3) 0.053(3) -0.021(3) -0.004(3) -0.007(2)
Cu4 0.064(3) 0.059(3) 0.042(3) 0.000(2) -0.006(2) 0.000(2)
Cu2 0.068(3) 0.037(3) 0.066(4) -0.025(3) 0.010(3) 0.010(2)
Cu8 0.044(8) 0.022(10) 0.025(8) 0.005(7) 0.003(7) 0.000(7)
Cu9 0.049(11) 0.035(11) 0.032(7) -0.004(8) -0.001(8) -0.003(9)
Cu3 0.039(10) 0.040(9) 0.024(8) -0.003(8) -0.009(7) 0.005(7)
Cu7 0.034(10) 0.020(8) 0.021(12) 0.007(8) 0.007(8) -0.010(8)
Cu5 0.045(10) 0.022(9) 0.027(10) -0.002(8) 0.001(9) 0.014(8)
Cu6 0.052(9) 0.034(9) 0.045(11) -0.008(8) -0.001(8) 0.002(8)
O10 0.064(14) 0.062(17) 0.061(17) 0.001(11) 0.002(10) 0.006(11)
O30 0.070(17) 0.068(17) 0.071(14) -0.001(11) -0.002(10) 0.000(10)
O1 0.064(12) 0.061(16) 0.060(17) -0.001(11) -0.001(11) 0.000(9)
O21 0.060(16) 0.062(12) 0.056(18) 0.002(10) -0.001(11) -0.003(10)
O3 0.047(14) 0.047(16) 0.046(16) 0.002(10) 0.005(11) 0.002(10)
O2 0.053(13) 0.053(16) 0.050(17) 0.002(11) -0.004(10) -0.002(10)

loop_
_atom_type_symbol
_atom_type_description
_atom_type_scat_dispersion_real
_atom_type_scat_dispersion_imag
_atom_type_scat_source
C C 0.0033 0.0016 'International Tables Vol C Tables 4.2.6.8 and 6.1.1.4'
H H 0.0000 0.0000 'International Tables Vol C Tables 4.2.6.8 and 6.1.1.4'
Cu Cu 0.3201 1.2651 'International Tables Vol C Tables 4.2.6.8 and 6.1.1.4'
O O 0.0106 0.0060 'International Tables Vol C Tables 4.2.6.8 and 6.1.1.4'

loop_
_geom_angle_atom_site_label_1
_geom_angle_atom_site_label_2
_geom_angle_atom_site_label_3
_geom_angle
_geom_angle_site_symmetry_1
_geom_angle_site_symmetry_3
_geom_angle_publ_flag
Cu23 Cu49 Cu24 72.60(17) . . ?
Cu23 Cu49 Cu41 112.09(18) . . ?
Cu23 Cu49 Cu1 101.4(2) . . ?
Cu23 Cu49 Cu4 142.0(2) . . ?
Cu23 Cu49 Cu2 109.7(2) . . ?
Cu41 Cu49 Cu24 107.1(2) . . ?
C42 Cu49 Cu23 54.9(7) . . ?
C42 Cu49 Cu24 83.6(7) . . ?
C42 Cu49 Cu41 160.7(7) . . ?
C42 Cu49 C50 116.7(11) . . ?
C42 Cu49 C56 119.2(10) . . ?
C42 Cu49 Cu1 57.4(7) . . ?
C42 Cu49 Cu4 129.3(7) . . ?
C42 Cu49 Cu2 65.1(7) . . ?
C42 Cu49 Cu8 130.0(9) . . ?
C42 Cu49 Cu3 57.8(10) . . ?
C42 Cu49 Cu5 45.0(10) . . ?
C50 Cu49 Cu23 162.7(9) . . ?
C50 Cu49 Cu24 123.5(9) . . ?
C50 Cu49 Cu41 71.3(9) . . ?
C50 Cu49 C56 124.1(13) . . ?
C50 Cu49 Cu1 82.4(9) . . ?
C50 Cu49 Cu4 55.3(9) . . ?
C50 Cu49 Cu2 55.4(9) . . ?
C50 Cu49 Cu8 84.4(11) . . ?
C50 Cu49 Cu3 130.0(10) . . ?
C50 Cu49 Cu5 75.5(11) . . ?
C56 Cu49 Cu23 67.1(8) . . ?
C56 Cu49 Cu24 62.1(8) . . ?
C56 Cu49 Cu41 56.7(8) . . ?
C56 Cu49 Cu1 126.7(8) . . ?
C56 Cu49 Cu4 86.6(8) . . ?
C56 Cu49 Cu2 163.2(8) . . ?
C56 Cu49 Cu8 58.0(10) . . ?
C56 Cu49 Cu3 80.6(10) . . ?
C56 Cu49 Cu5 155.9(10) . . ?
Cu1 Cu49 Cu24 64.85(17) . . ?
Cu1 Cu49 Cu41 141.5(2) . . ?
Cu1 Cu49 Cu4 72.03(16) . . ?
Cu1 Cu49 Cu2 69.86(16) . . ?
Cu4 Cu49 Cu24 70.86(17) . . ?
Cu4 Cu49 Cu41 69.93(15) . . ?
Cu2 Cu49 Cu24 133.9(2) . . ?
Cu2 Cu49 Cu41 113.31(19) . . ?
Cu2 Cu49 Cu4 103.00(18) . . ?
Cu8 Cu49 Cu3 73.7(9) . . ?
Cu8 Cu49 Cu5 144.8(9) . . ?
Cu5 Cu49 Cu3 97.5(10) . . ?
Cu49 Cu23 Cu41 74.98(16) . 5_453 ?
Cu49 Cu23 Cu2 72.87(17) . 5_453 ?
O22 Cu23 Cu49 125.5(8) . . ?
O22 Cu23 C42 108.8(10) . . ?
C42 Cu23 Cu49 51.9(8) . . ?
C42 Cu23 Cu41 47.7(7) . 5_453 ?
C42 Cu23 C50 110.5(12) . 5_453 ?
C42 Cu23 C51 133.2(11) . 5_453 ?
C42 Cu23 Cu2 119.3(8) . 5_453 ?
C50 Cu23 Cu49 98.4(9) 5_453 . ?
C50 Cu23 Cu41 65.7(9) 5_453 5_453 ?
C50 Cu23 Cu2 50.4(8) 5_453 5_453 ?
C51 Cu23 Cu49 127.2(9) 5_453 . ?
C51 Cu23 Cu41 85.6(9) 5_453 5_453 ?
C51 Cu23 C50 30.2(9) 5_453 5_453 ?
C51 Cu23 Cu2 62.8(8) 5_453 5_453 ?
Cu49 Cu24 Cu1 56.70(15) . . ?
Cu49 Cu24 Cu4 53.83(13) . . ?
O32 Cu24 Cu49 127.5(7) . . ?
O32 Cu24 C56 92.5(10) . . ?
O32 Cu24 C5 152.3(12) . . ?
O32 Cu24 Cu1 140.3(8) . . ?
O32 Cu24 Cu4 156.4(8) . . ?
C56 Cu24 Cu49 49.2(8) . . ?
C56 Cu24 Cu1 105.8(8) . . ?
C56 Cu24 Cu4 71.6(7) . . ?
C5 Cu24 Cu49 79.7(10) . . ?
C5 Cu24 C56 112.4(12) . . ?
C5 Cu24 Cu1 45.7(10) . . ?
C5 Cu24 Cu4 41.2(9) . . ?
Cu1 Cu24 Cu4 62.78(15) . . ?
Cu49 Cu41 Cu23 72.60(16) . 5_453 ?
Cu49 Cu41 Cu4 54.76(14) . . ?
Cu49 Cu41 Cu2 73.53(15) . 5_453 ?
Cu23 Cu41 Cu4 92.40(19) 5_453 . ?
O40 Cu41 Cu49 130.7(7) . . ?
O40 Cu41 C56 113.0(10) . . ?
O40 Cu41 Cu4 76.6(7) . . ?
C42 Cu41 Cu49 95.1(8) 5_453 . ?
C42 Cu41 Cu23 50.6(7) 5_453 5_453 ?
C42 Cu41 C43 32.4(9) 5_453 5_453 ?
C42 Cu41 C56 107.7(11) 5_453 . ?
C42 Cu41 Cu4 140.2(8) 5_453 . ?
C42 Cu41 Cu2 61.6(7) 5_453 5_453 ?
C43 Cu41 Cu49 125.0(7) 5_453 . ?
C43 Cu41 Cu23 60.8(6) 5_453 5_453 ?
C43 Cu41 Cu4 146.3(7) 5_453 . ?
C43 Cu41 Cu2 85.2(7) 5_453 5_453 ?
C56 Cu41 Cu49 51.4(8) . . ?
C56 Cu41 Cu23 119.1(8) . 5_453 ?
C56 Cu41 C43 134.3(10) . 5_453 ?
C56 Cu41 Cu4 75.2(8) . . ?
C56 Cu41 Cu2 49.1(8) . 5_453 ?
Cu2 Cu41 Cu4 120.89(19) 5_453 . ?
C3 O4 Cu1 124.6(19) . . ?
C3 O5 Cu2 127.0(19) . . ?
C21 O22 Cu23 135(2) . . ?
C21 O32 Cu24 125.5(19) . . ?
C39 O40 Cu41 131(2) . . ?
C39 O62 Cu4 125(2) . . ?
C10 C1 H1 120.0 . . ?
C10 C1 C9 120.0 . . ?
C9 C1 H1 120.0 . . ?
C1 C10 H10 120.0 . . ?
C1 C10 C2 120.0 . . ?
C2 C10 H10 120.0 . . ?
C10 C2 C3 120.7(15) . . ?
C7 C2 C10 120.0 . . ?
C7 C2 C3 119.2(15) . . ?
C2 C7 H7 120.0 . . ?
C8 C7 C2 120.0 . . ?
C8 C7 H7 120.0 . . ?
C7 C8 H8 120.0 . . ?
C9 C8 C7 120.0 . . ?
C9 C8 H8 120.0 . . ?
C1 C9 C11 121.2(15) . 2_444 ?
C8 C9 C1 120.0 . . ?
C8 C9 C11 118.7(15) . 2_444 ?
O4 C3 O5 128(3) . . ?
O4 C3 C2 116(2) . . ?
O5 C3 C2 115(2) . . ?
O3 C3 C2 112(7) . . ?
O2 C3 C2 123(7) . . ?
O2 C3 O3 124(10) . . ?
C12 C11 C9 117(5) . 2_445 ?
C12 C11 C16 120.0 . . ?
C16 C11 C9 123(6) . 2_445 ?
C11 C12 H12 120.0 . . ?
C11 C12 C13 120.0 . . ?
C13 C12 H12 120.0 . . ?
C12 C13 C35 117.4(12) . . ?
C14 C13 C12 120.0 . . ?
C14 C13 C35 122.5(12) . . ?
C13 C14 H14 120.0 . . ?
C15 C14 C13 120.0 . . ?
C15 C14 H14 120.0 . . ?
C14 C15 C17 119.2(13) . 2_455 ?
C16 C15 C14 120.0 . . ?
C16 C15 C17 120.6(13) . 2_455 ?
C11 C16 H16 120.0 . . ?
C15 C16 C11 120.0 . . ?
C15 C16 H16 120.0 . . ?
C34 C17 C15 121(4) . 2_454 ?
C34 C17 C18 120.0 . . ?
C18 C17 C15 119(4) . 2_454 ?
C17 C34 H34 120.0 . . ?
C17 C34 C33 120.0 . . ?
C33 C34 H34 120.0 . . ?
C34 C33 H33 120.0 . . ?
C20 C33 C34 120.0 . . ?
C20 C33 H33 120.0 . . ?
C33 C20 C19 120.0 . . ?
C33 C20 C21 116.7(17) . . ?
C19 C20 C21 123.3(17) . . ?
C20 C19 H19 120.0 . . ?
C18 C19 C20 120.0 . . ?
C18 C19 H19 120.0 . . ?
C17 C18 H18 120.0 . . ?
C19 C18 C17 120.0 . . ?
C19 C18 H18 120.0 . . ?
O22 C21 O32 120(2) . . ?
O22 C21 C20 124(2) . . ?
O32 C21 C20 116(2) . . ?
O1 C21 C20 111(8) . . ?
O21 C21 C20 128(7) . . ?
O21 C21 O1 113(10) . . ?
C5 C25 C6 167(3) . . ?
C5 C25 Cu4 71(2) . . ?
C5 C25 Cu8 76(2) . . ?
C6 C25 Cu4 121(2) . . ?
C6 C25 Cu8 116(2) . . ?
C36 C35 C13 120.9(14) . . ?
C36 C35 C64 120.0 . . ?
C64 C35 C13 119.1(14) . . ?
C35 C36 H36 120.0 . . ?
C35 C36 C37 120.0 . . ?
C37 C36 H36 120.0 . . ?
C36 C37 H37 120.0 . . ?
C38 C37 C36 120.0 . . ?
C38 C37 H37 120.0 . . ?
C37 C38 C39 123.0(17) . . ?
C63 C38 C37 120.0 . . ?
C63 C38 C39 117.0(17) . . ?
C38 C63 H63 120.0 . . ?
C38 C63 C64 120.0 . . ?
C64 C63 H63 120.0 . . ?
C35 C64 H64 120.0 . . ?
C63 C64 C35 120.0 . . ?
C63 C64 H64 120.0 . . ?
O40 C39 O62 125(3) . . ?
O40 C39 C38 121(3) . . ?
O62 C39 C38 114(2) . . ?
O10 C39 C38 125(7) . . ?
O10 C39 O30 123(10) . . ?
O30 C39 C38 112(8) . . ?
Cu49 C42 Cu23 73.3(9) . . ?
Cu49 C42 Cu1 71.7(9) . . ?
Cu49 C42 Cu2 66.4(8) . . ?
Cu49 C42 Cu9 99.8(13) . 5_453 ?
Cu49 C42 Cu3 72.3(11) . . ?
Cu23 C42 Cu1 125.4(13) . . ?
Cu23 C42 Cu2 124.8(12) . . ?
Cu41 C42 Cu49 102.4(12) 5_453 . ?
Cu41 C42 Cu23 81.8(9) 5_453 . ?
Cu41 C42 Cu1 146.0(13) 5_453 . ?
Cu41 C42 Cu2 72.2(8) 5_453 . ?
C43 C42 Cu49 167(2) . . ?
C43 C42 Cu23 95.5(19) . . ?
C43 C42 Cu41 82(2) . 5_453 ?
C43 C42 Cu1 111(2) . . ?
C43 C42 Cu2 127(2) . . ?
C43 C42 Cu9 78(2) . 5_453 ?
C43 C42 Cu3 98(2) . . ?
C43 C42 Cu5 111(2) . . ?
Cu1 C42 Cu2 75.0(8) . . ?
Cu9 C42 Cu3 123.6(16) 5_453 . ?
Cu5 C42 Cu49 82.0(15) . . ?
Cu5 C42 Cu41 62.3(13) . 5_453 ?
Cu5 C42 Cu9 91.0(17) . 5_453 ?
Cu5 C42 Cu3 139.3(19) . . ?
C42 C43 Cu41 65.3(17) . 5_453 ?
C42 C43 C44 158(3) . . ?
C42 C43 Cu9 69.0(19) . 5_453 ?
C44 C43 Cu41 132.9(18) . 5_453 ?
C44 C43 Cu9 133(2) . 5_453 ?
Cu9 C43 Cu41 27.9(8) 5_453 5_453 ?
C45 C44 C43 107(2) . . ?
C45 C44 C46 117(2) . . ?
C46 C44 C43 110(2) . . ?
C47 C44 C43 101(2) . . ?
C47 C44 C45 108(2) . . ?
C47 C44 C46 113(2) . . ?
C44 C45 H45A 109.5 . . ?
C44 C45 H45B 109.5 . . ?
C44 C45 H45C 109.5 . . ?
H45A C45 H45B 109.5 . . ?
H45A C45 H45C 109.5 . . ?
H45B C45 H45C 109.5 . . ?
C44 C46 H46A 109.5 . . ?
C44 C46 H46B 109.5 . . ?
C44 C46 H46C 109.5 . . ?
H46A C46 H46B 109.5 . . ?
H46A C46 H46C 109.5 . . ?
H46B C46 H46C 109.5 . . ?
C44 C47 H47A 109.5 . . ?
C44 C47 H47B 109.5 . . ?
C44 C47 H47C 109.5 . . ?
H47A C47 H47B 109.5 . . ?
H47A C47 H47C 109.5 . . ?
H47B C47 H47C 109.5 . . ?
Cu49 C50 Cu23 94.1(13) . 5_453 ?
Cu49 C50 Cu4 72.7(11) . . ?
Cu49 C50 Cu2 72.5(11) . . ?
C51 C50 Cu49 167(3) . . ?
C51 C50 Cu23 74(2) . 5_453 ?
C51 C50 Cu4 119(3) . . ?
C51 C50 Cu2 100(3) . . ?
C51 C50 Cu9 96(3) . . ?
C51 C50 Cu7 70(3) . 5_453 ?
Cu4 C50 Cu2 130.4(16) . . ?
Cu9 C50 Cu49 79.4(14) . . ?
Cu9 C50 Cu23 53.5(12) . 5_453 ?
Cu9 C50 Cu7 76.8(16) . 5_453 ?
Cu7 C50 Cu49 96.5(16) 5_453 . ?
Cu7 C50 Cu23 23.6(9) 5_453 5_453 ?
C50 C51 Cu23 76(2) . 5_453 ?
C50 C51 C54 151(4) . . ?
C50 C51 Cu9 56(2) . . ?
C50 C51 Cu7 77(3) . 5_453 ?
C54 C51 Cu23 133(2) . 5_453 ?
C54 C51 Cu9 136(2) . . ?
C54 C51 Cu7 130(2) . 5_453 ?
Cu7 C51 Cu23 23.9(9) 5_453 5_453 ?
Cu7 C51 Cu9 69.3(14) 5_453 . ?
H52A C52 H52B 109.5 . . ?
H52A C52 H52C 109.5 . . ?
H52B C52 H52C 109.5 . . ?
C54 C52 H52A 109.5 . . ?
C54 C52 H52B 109.5 . . ?
C54 C52 H52C 109.5 . . ?
C52 C54 C51 101(2) . . ?
C55 C54 C51 104(2) . . ?
C55 C54 C52 109(3) . . ?
C55 C54 C4 119(3) . . ?
C4 C54 C51 111(3) . . ?
C4 C54 C52 111(3) . . ?
C54 C55 H55A 109.5 . . ?
C54 C55 H55B 109.5 . . ?
C54 C55 H55C 109.5 . . ?
H55A C55 H55B 109.5 . . ?
H55A C55 H55C 109.5 . . ?
H55B C55 H55C 109.5 . . ?
Cu49 C56 Cu24 68.7(9) . . ?
Cu49 C56 Cu41 71.9(9) . . ?
Cu49 C56 Cu2 97.3(13) . 5_453 ?
Cu49 C56 Cu8 71.0(11) . . ?
Cu49 C56 Cu5 94.8(14) . 5_453 ?
Cu41 C56 Cu24 123.2(13) . . ?
C57 C56 Cu49 166(3) . . ?
C57 C56 Cu24 121(3) . . ?
C57 C56 Cu41 94(2) . . ?
C57 C56 Cu2 79(2) . 5_453 ?
C57 C56 Cu8 106(3) . . ?
C57 C56 Cu7 110(3) . . ?
C57 C56 Cu5 76(2) . 5_453 ?
Cu2 C56 Cu24 146.0(14) 5_453 . ?
Cu2 C56 Cu41 77.2(10) 5_453 . ?
Cu2 C56 Cu5 24.2(8) 5_453 5_453 ?
Cu7 C56 Cu49 79.7(14) . . ?
Cu7 C56 Cu2 60.0(12) . 5_453 ?
Cu7 C56 Cu8 136.8(19) . . ?
Cu7 C56 Cu5 82.8(16) . 5_453 ?
Cu5 C56 Cu8 129.7(16) 5_453 . ?
C56 C57 C58 160(4) . . ?
C56 C57 Cu2 71(2) . 5_453 ?
C56 C57 Cu5 75(2) . 5_453 ?
C58 C57 Cu2 128(2) . 5_453 ?
C58 C57 Cu5 125(2) . 5_453 ?
Cu2 C57 Cu5 23.8(8) 5_453 5_453 ?
C57 C58 C61 108(2) . . ?
C59 C58 C57 110(2) . . ?
C59 C58 C60 115(2) . . ?
C59 C58 C61 107(2) . . ?
C60 C58 C57 103(2) . . ?
C60 C58 C61 113(2) . . ?
C58 C59 H59A 109.5 . . ?
C58 C59 H59B 109.5 . . ?
C58 C59 H59C 109.5 . . ?
H59A C59 H59B 109.5 . . ?
H59A C59 H59C 109.5 . . ?
H59B C59 H59C 109.5 . . ?
C58 C60 H60A 109.5 . . ?
C58 C60 H60B 109.5 . . ?
C58 C60 H60C 109.5 . . ?
H60A C60 H60B 109.5 . . ?
H60A C60 H60C 109.5 . . ?
H60B C60 H60C 109.5 . . ?
C58 C61 H61A 109.5 . . ?
C58 C61 H61B 109.5 . . ?
C58 C61 H61C 109.5 . . ?
H61A C61 H61B 109.5 . . ?
H61A C61 H61C 109.5 . . ?
H61B C61 H61C 109.5 . . ?
C54 C4 H4A 109.5 . . ?
C54 C4 H4B 109.5 . . ?
C54 C4 H4C 109.5 . . ?
H4A C4 H4B 109.5 . . ?
H4A C4 H4C 109.5 . . ?
H4B C4 H4C 109.5 . . ?
Cu24 C5 Cu1 90.0(14) . . ?
Cu24 C5 Cu4 99.1(14) . . ?
C25 C5 Cu24 110(3) . . ?
C25 C5 Cu1 160(3) . . ?
C25 C5 Cu4 77(2) . . ?
C25 C5 Cu8 72(2) . . ?
C25 C5 Cu3 137(3) . . ?
C25 C5 Cu6 137(3) . . ?
Cu1 C5 Cu4 98.2(14) . . ?
Cu8 C5 Cu3 90.3(15) . . ?
Cu6 C5 Cu8 111(2) . . ?
Cu6 C5 Cu3 86(2) . . ?
H24A C24 H24B 109.5 . . ?
H24A C24 H24C 109.5 . . ?
H24B C24 H24C 109.5 . . ?
C6 C24 H24A 109.5 . . ?
C6 C24 H24B 109.5 . . ?
C6 C24 H24C 109.5 . . ?
C25 C6 C24 116(2) . . ?
C25 C6 C23 109(2) . . ?
C24 C6 C23 108(3) . . ?
C22 C6 C25 97(2) . . ?
C22 C6 C24 116(3) . . ?
C22 C6 C23 109(3) . . ?
C6 C23 H23A 109.5 . . ?
C6 C23 H23B 109.5 . . ?
C6 C23 H23C 109.5 . . ?
H23A C23 H23B 109.5 . . ?
H23A C23 H23C 109.5 . . ?
H23B C23 H23C 109.5 . . ?
C6 C22 H22A 109.5 . . ?
C6 C22 H22B 109.5 . . ?
C6 C22 H22C 109.5 . . ?
H22A C22 H22B 109.5 . . ?
H22A C22 H22C 109.5 . . ?
H22B C22 H22C 109.5 . . ?
Cu49 Cu1 Cu24 58.45(15) . . ?
Cu49 Cu1 Cu4 54.02(13) . . ?
Cu49 Cu1 Cu2 55.08(14) . . ?
Cu24 Cu1 Cu4 62.29(16) . . ?
Cu24 Cu1 Cu2 113.04(19) . . ?
O4 Cu1 Cu49 134.6(6) . . ?
O4 Cu1 Cu24 165.0(6) . . ?
O4 Cu1 C42 105.7(9) . . ?
O4 Cu1 C5 135.4(11) . . ?
O4 Cu1 Cu4 129.4(7) . . ?
O4 Cu1 Cu2 79.5(6) . . ?
C42 Cu1 Cu49 50.9(7) . . ?
C42 Cu1 Cu24 76.7(7) . . ?
C42 Cu1 Cu4 104.8(8) . . ?
C42 Cu1 Cu2 56.6(7) . . ?
C5 Cu1 Cu49 80.2(9) . . ?
C5 Cu1 Cu24 44.3(8) . . ?
C5 Cu1 C42 118.9(11) . . ?
C5 Cu1 Cu4 41.1(9) . . ?
C5 Cu1 Cu2 125.3(9) . . ?
Cu2 Cu1 Cu4 84.82(18) . . ?
Cu49 Cu4 Cu24 55.31(14) . . ?
Cu49 Cu4 Cu41 55.31(13) . . ?
Cu49 Cu4 Cu1 53.94(13) . . ?
Cu24 Cu4 Cu1 54.93(16) . . ?
Cu41 Cu4 Cu24 89.19(17) . . ?
Cu41 Cu4 Cu1 109.02(17) . . ?
O62 Cu4 Cu49 133.8(7) . . ?
O62 Cu4 Cu24 136.3(7) . . ?
O62 Cu4 Cu41 78.7(7) . . ?
O62 Cu4 C25 109.1(11) . . ?
O62 Cu4 C50 105.7(11) . . ?
O62 Cu4 C5 141.3(13) . . ?
O62 Cu4 Cu1 167.6(7) . . ?
C25 Cu4 Cu49 109.0(8) . . ?
C25 Cu4 Cu24 57.0(8) . . ?
C25 Cu4 Cu41 139.3(8) . . ?
C25 Cu4 C50 141.8(12) . . ?
C25 Cu4 Cu1 71.7(9) . . ?
C50 Cu4 Cu49 52.0(9) . . ?
C50 Cu4 Cu24 105.5(9) . . ?
C50 Cu4 Cu41 62.9(9) . . ?
C50 Cu4 Cu1 70.9(9) . . ?
C5 Cu4 Cu49 79.8(10) . . ?
C5 Cu4 Cu24 39.6(8) . . ?
C5 Cu4 Cu41 127.6(9) . . ?
C5 Cu4 C25 32.2(10) . . ?
C5 Cu4 C50 111.6(13) . . ?
C5 Cu4 Cu1 40.7(10) . . ?
Cu49 Cu2 Cu23 72.48(16) . 5_453 ?
Cu49 Cu2 Cu41 75.54(17) . 5_453 ?
Cu49 Cu2 Cu1 55.07(14) . . ?
Cu23 Cu2 Cu1 119.6(2) 5_453 . ?
Cu41 Cu2 Cu1 94.3(2) 5_453 . ?
O5 Cu2 Cu49 132.2(7) . . ?
O5 Cu2 C42 108.1(9) . . ?
O5 Cu2 C50 108.9(11) . . ?
O5 Cu2 Cu1 78.1(6) . . ?
C42 Cu2 Cu49 48.5(7) . . ?
C42 Cu2 Cu23 114.4(6) . 5_453 ?
C42 Cu2 Cu41 46.3(6) . 5_453 ?
C42 Cu2 Cu1 48.5(6) . . ?
C50 Cu2 Cu49 52.0(9) . . ?
C50 Cu2 Cu23 51.0(8) . 5_453 ?
C50 Cu2 Cu41 124.1(9) . 5_453 ?
C50 Cu2 C42 97.8(11) . . ?
C50 Cu2 Cu1 72.6(9) . . ?
C56 Cu2 Cu49 98.8(9) 5_453 . ?
C56 Cu2 Cu23 61.8(8) 5_453 5_453 ?
C56 Cu2 Cu41 53.8(8) 5_453 5_453 ?
C56 Cu2 C42 97.6(10) 5_453 . ?
C56 Cu2 C50 111.5(11) 5_453 . ?
C56 Cu2 C57 29.7(9) 5_453 5_453 ?
C56 Cu2 Cu1 145.2(9) 5_453 . ?
C57 Cu2 Cu49 126.6(8) 5_453 . ?
C57 Cu2 Cu23 83.9(8) 5_453 5_453 ?
C57 Cu2 Cu41 62.0(7) 5_453 5_453 ?
C57 Cu2 C42 107.5(10) 5_453 . ?
C57 Cu2 C50 134.6(11) 5_453 . ?
C57 Cu2 Cu1 150.4(8) 5_453 . ?
Cu49 Cu8 Cu9 53.0(7) . . ?
Cu49 Cu8 Cu3 53.4(7) . . ?
Cu49 Cu8 Cu6 54.4(8) . . ?
C25 Cu8 Cu49 109.7(13) . . ?
C25 Cu8 C56 141.7(16) . . ?
C25 Cu8 C5 32.1(10) . . ?
C25 Cu8 Cu9 134.2(15) . . ?
C25 Cu8 Cu3 75.0(12) . . ?
C25 Cu8 Cu6 57.0(12) . . ?
C25 Cu8 O30 107(4) . . ?
C56 Cu8 Cu49 51.0(10) . . ?
C56 Cu8 Cu9 66.0(11) . . ?
C56 Cu8 Cu3 67.3(11) . . ?
C56 Cu8 Cu6 102.1(13) . . ?
C5 Cu8 Cu49 78.3(13) . . ?
C5 Cu8 C56 114.2(16) . . ?
C5 Cu8 Cu9 117.0(15) . . ?
C5 Cu8 Cu3 48.1(11) . . ?
C5 Cu8 Cu6 30.4(12) . . ?
C5 Cu8 O30 134(5) . . ?
Cu3 Cu8 Cu9 106.3(10) . . ?
Cu6 Cu8 Cu9 86.7(11) . . ?
Cu6 Cu8 Cu3 52.8(9) . . ?
O30 Cu8 Cu49 127(3) . . ?
O30 Cu8 C56 111(4) . . ?
O30 Cu8 Cu9 74(3) . . ?
O30 Cu8 Cu3 177(4) . . ?
O30 Cu8 Cu6 130(4) . . ?
Cu49 Cu9 Cu8 51.1(7) . . ?
Cu49 Cu9 Cu5 71.5(10) . 5_453 ?
C42 Cu9 Cu49 92.6(13) 5_453 . ?
C42 Cu9 C43 33.1(9) 5_453 5_453 ?
C42 Cu9 C51 124.0(17) 5_453 . ?
C42 Cu9 Cu8 125.4(15) 5_453 . ?
C42 Cu9 Cu7 76.4(14) 5_453 5_453 ?
C42 Cu9 Cu5 40.9(11) 5_453 5_453 ?
C43 Cu9 Cu49 124.9(14) 5_453 . ?
C43 Cu9 C51 130.0(17) 5_453 . ?
C43 Cu9 Cu8 138.4(15) 5_453 . ?
C43 Cu9 Cu7 93.1(14) 5_453 5_453 ?
C43 Cu9 Cu5 59.8(12) 5_453 5_453 ?
C50 Cu9 Cu49 51.7(12) . . ?
C50 Cu9 C42 122.3(19) . 5_453 ?
C50 Cu9 C43 146(2) . 5_453 ?
C50 Cu9 C51 28.0(11) . . ?
C50 Cu9 Cu8 70.3(13) . . ?
C50 Cu9 Cu7 53.1(13) . 5_453 ?
C50 Cu9 Cu5 121.6(16) . 5_453 ?
C51 Cu9 Cu49 79.2(11) . . ?
C51 Cu9 Cu8 91.5(12) . . ?
C51 Cu9 Cu7 47.9(11) . 5_453 ?
C51 Cu9 Cu5 144.6(15) . 5_453 ?
Cu7 Cu9 Cu49 74.3(10) 5_453 . ?
Cu7 Cu9 Cu8 118.6(13) 5_453 . ?
Cu7 Cu9 Cu5 103.7(14) 5_453 5_453 ?
Cu5 Cu9 Cu8 85.5(12) 5_453 . ?
O10 Cu9 Cu49 124(4) . . ?
O10 Cu9 C42 134(5) . 5_453 ?
O10 Cu9 C43 103(4) . 5_453 ?
O10 Cu9 C50 103(5) . . ?
O10 Cu9 C51 92(4) . . ?
O10 Cu9 Cu8 74(3) . . ?
O10 Cu9 Cu7 135(4) . 5_453 ?
O10 Cu9 Cu5 121(4) . 5_453 ?
Cu49 Cu3 Cu8 52.8(7) . . ?
Cu49 Cu3 Cu7 56.2(8) . . ?
Cu49 Cu3 Cu6 58.7(9) . . ?
C42 Cu3 Cu49 49.9(9) . . ?
C42 Cu3 C5 104.8(15) . . ?
C42 Cu3 Cu8 101.9(12) . . ?
C42 Cu3 Cu7 64.9(11) . . ?
C42 Cu3 Cu6 69.6(13) . . ?
C5 Cu3 Cu49 73.7(11) . . ?
C5 Cu3 Cu8 41.6(10) . . ?
C5 Cu3 Cu7 122.1(14) . . ?
C5 Cu3 Cu6 37.3(11) . . ?
Cu7 Cu3 Cu8 82.9(10) . . ?
Cu6 Cu3 Cu8 63.3(10) . . ?
Cu6 Cu3 Cu7 114.6(13) . . ?
O21 Cu3 Cu49 137(4) . . ?
O21 Cu3 C42 119(5) . . ?
O21 Cu3 C5 137(5) . . ?
O21 Cu3 Cu8 123(5) . . ?
O21 Cu3 Cu7 81(4) . . ?
O21 Cu3 Cu6 165(4) . . ?
Cu49 Cu7 Cu3 54.1(8) . . ?
Cu49 Cu7 Cu5 71.1(9) . 5_453 ?
C50 Cu7 Cu49 97.8(14) 5_453 . ?
C50 Cu7 Cu9 50.1(13) 5_453 5_453 ?
C50 Cu7 Cu3 136.4(17) 5_453 . ?
C50 Cu7 Cu5 70.4(14) 5_453 5_453 ?
C51 Cu7 Cu49 128.8(16) 5_453 . ?
C51 Cu7 C50 32.2(11) 5_453 5_453 ?
C51 Cu7 C56 142(2) 5_453 . ?
C51 Cu7 Cu9 62.7(14) 5_453 5_453 ?
C51 Cu7 Cu3 143.3(18) 5_453 . ?
C51 Cu7 Cu5 91.4(16) 5_453 5_453 ?
C56 Cu7 Cu49 51.4(11) . . ?
C56 Cu7 C50 119.1(19) . 5_453 ?
C56 Cu7 Cu9 125.4(17) . 5_453 ?
C56 Cu7 Cu3 72.2(13) . . ?
C56 Cu7 Cu5 51.4(12) . 5_453 ?
Cu9 Cu7 Cu49 75.4(10) 5_453 . ?
Cu9 Cu7 Cu3 87.9(13) 5_453 . ?
Cu9 Cu7 Cu5 104.6(13) 5_453 5_453 ?
Cu5 Cu7 Cu3 118.5(13) 5_453 . ?
O1 Cu7 Cu49 124(4) . . ?
O1 Cu7 C50 128(4) . 5_453 ?
O1 Cu7 C51 97(4) . 5_453 ?
O1 Cu7 C56 112(4) . . ?
O1 Cu7 Cu9 108(5) . 5_453 ?
O1 Cu7 Cu3 70(4) . . ?
O1 Cu7 Cu5 147(5) . 5_453 ?
Cu49 Cu5 Cu9 72.5(9) . 5_453 ?
Cu49 Cu5 Cu7 71.1(10) . 5_453 ?
Cu49 Cu5 Cu6 54.2(9) . . ?
C42 Cu5 Cu49 53.0(12) . . ?
C42 Cu5 C56 118.9(18) . 5_453 ?
C42 Cu5 C57 138(2) . 5_453 ?
C42 Cu5 Cu9 48.0(12) . 5_453 ?
C42 Cu5 Cu7 121.6(17) . 5_453 ?
C42 Cu5 Cu6 66.7(14) . . ?
C56 Cu5 Cu49 95.3(14) 5_453 . ?
C56 Cu5 C57 28.9(9) 5_453 5_453 ?
C56 Cu5 Cu9 74.9(13) 5_453 5_453 ?
C56 Cu5 Cu7 45.8(11) 5_453 5_453 ?
C56 Cu5 Cu6 139.7(17) 5_453 . ?
C57 Cu5 Cu49 123.7(15) 5_453 . ?
C57 Cu5 Cu9 90.4(15) 5_453 5_453 ?
C57 Cu5 Cu7 61.5(12) 5_453 5_453 ?
C57 Cu5 Cu6 151.5(17) 5_453 . ?
Cu9 Cu5 Cu7 103.8(13) 5_453 5_453 ?
Cu9 Cu5 Cu6 112.6(13) 5_453 . ?
Cu7 Cu5 Cu6 95.4(13) 5_453 . ?
O2 Cu5 Cu49 128(4) . . ?
O2 Cu5 C42 111(5) . . ?
O2 Cu5 C56 128(5) . 5_453 ?
O2 Cu5 C57 101(4) . 5_453 ?
O2 Cu5 Cu9 139(5) . 5_453 ?
O2 Cu5 Cu7 116(5) . 5_453 ?
O2 Cu5 Cu6 73(4) . . ?
Cu49 Cu6 Cu8 52.9(8) . . ?
Cu49 Cu6 Cu3 57.7(9) . . ?
Cu49 Cu6 Cu5 53.0(9) . . ?
C5 Cu6 Cu49 83.6(17) . . ?
C5 Cu6 Cu8 38.5(14) . . ?
C5 Cu6 Cu3 56.9(16) . . ?
C5 Cu6 Cu5 134(2) . . ?
C5 Cu6 O3 147(4) . . ?
Cu8 Cu6 Cu5 105.5(13) . . ?
Cu3 Cu6 Cu8 63.9(11) . . ?
Cu3 Cu6 Cu5 83.4(12) . . ?
O3 Cu6 Cu49 129(3) . . ?
O3 Cu6 Cu8 161(4) . . ?
O3 Cu6 Cu3 135(4) . . ?
O3 Cu6 Cu5 78(3) . . ?
C39 O10 Cu9 136(10) . . ?
C39 O30 Cu8 128(10) . . ?
C21 O1 Cu7 130(10) . . ?
C21 O21 Cu3 130(10) . . ?
C3 O3 Cu6 123(9) . . ?
C3 O2 Cu5 139(10) . . ?

loop_
_geom_bond_atom_site_label_1
_geom_bond_atom_site_label_2
_geom_bond_distance
_geom_bond_site_symmetry_2
_geom_bond_publ_flag
Cu49 Cu23 2.558(5) . ?
Cu49 Cu24 2.622(6) . ?
Cu49 Cu41 2.591(5) . ?
Cu49 C42 2.10(3) . ?
Cu49 C50 2.13(4) . ?
Cu49 C56 2.13(3) . ?
Cu49 Cu1 2.571(5) . ?
Cu49 Cu4 2.574(5) . ?
Cu49 Cu2 2.572(5) . ?
Cu49 Cu8 2.59(3) . ?
Cu49 Cu3 2.61(3) . ?
Cu49 Cu5 2.60(3) . ?
Cu23 Cu41 2.800(6) 5_453 ?
Cu23 O22 1.91(2) . ?
Cu23 C42 2.18(3) . ?
Cu23 C50 2.24(3) 5_453 ?
Cu23 C51 2.21(3) 5_453 ?
Cu23 Cu2 2.824(7) 5_453 ?
Cu24 O32 1.94(2) . ?
Cu24 C56 2.49(3) . ?
Cu24 C5 1.95(3) . ?
Cu24 Cu1 2.785(6) . ?
Cu24 Cu4 3.012(6) . ?
Cu41 O40 1.94(2) . ?
Cu41 C42 2.09(3) 5_453 ?
Cu41 C43 2.28(3) 5_453 ?
Cu41 C56 2.28(3) . ?
Cu41 Cu4 2.960(6) . ?
Cu41 Cu2 2.756(7) 5_453 ?
O4 C3 1.222(17) . ?
O4 Cu1 1.932(19) . ?
O5 C3 1.254(17) . ?
O5 Cu2 1.92(2) . ?
O22 C21 1.223(14) . ?
O32 C21 1.238(14) . ?
O40 C39 1.204(18) . ?
O62 C39 1.246(18) . ?
O62 Cu4 1.97(2) . ?
C1 H1 0.9300 . ?
C1 C10 1.3900 . ?
C1 C9 1.3900 . ?
C10 H10 0.9300 . ?
C10 C2 1.3900 . ?
C2 C7 1.3900 . ?
C2 C3 1.53(3) . ?
C7 H7 0.9300 . ?
C7 C8 1.3900 . ?
C8 H8 0.9300 . ?
C8 C9 1.3900 . ?
C9 C11 1.505(17) 2_444 ?
C3 O3 1.250(11) . ?
C3 O2 1.248(11) . ?
C11 C12 1.3900 . ?
C11 C16 1.3900 . ?
C12 H12 0.9300 . ?
C12 C13 1.3900 . ?
C13 C14 1.3900 . ?
C13 C35 1.525(18) . ?
C14 H14 0.9300 . ?
C14 C15 1.3900 . ?
C15 C16 1.3900 . ?
C15 C17 1.523(17) 2_455 ?
C16 H16 0.9300 . ?
C17 C34 1.3900 . ?
C17 C18 1.3900 . ?
C34 H34 0.9300 . ?
C34 C33 1.3900 . ?
C33 H33 0.9300 . ?
C33 C20 1.3900 . ?
C20 C19 1.3900 . ?
C20 C21 1.498(18) . ?
C19 H19 0.9300 . ?
C19 C18 1.3900 . ?
C18 H18 0.9300 . ?
C21 O1 1.249(11) . ?
C21 O21 1.248(11) . ?
C25 C5 1.13(3) . ?
C25 C6 1.52(2) . ?
C25 Cu4 2.07(3) . ?
C25 Cu8 2.02(4) . ?
C35 C36 1.3900 . ?
C35 C64 1.3900 . ?
C36 H36 0.9300 . ?
C36 C37 1.3900 . ?
C37 H37 0.9300 . ?
C37 C38 1.3900 . ?
C38 C63 1.3900 . ?
C38 C39 1.48(3) . ?
C63 H63 0.9300 . ?
C63 C64 1.3900 . ?
C64 H64 0.9300 . ?
C39 O10 1.248(11) . ?
C39 O30 1.251(11) . ?
C42 C43 1.23(3) . ?
C42 Cu1 2.28(3) . ?
C42 Cu2 2.54(3) . ?
C42 Cu9 2.11(4) 5_453 ?
C42 Cu3 2.32(4) . ?
C42 Cu5 1.86(4) . ?
C43 C44 1.511(19) . ?
C43 Cu9 2.21(4) 5_453 ?
C44 C45 1.482(19) . ?
C44 C46 1.483(18) . ?
C44 C47 1.465(18) . ?
C45 H45A 0.9600 . ?
C45 H45B 0.9600 . ?
C45 H45C 0.9600 . ?
C46 H46A 0.9600 . ?
C46 H46B 0.9600 . ?
C46 H46C 0.9600 . ?
C47 H47A 0.9600 . ?
C47 H47B 0.9600 . ?
C47 H47C 0.9600 . ?
C50 C51 1.16(4) . ?
C50 Cu4 2.22(3) . ?
C50 Cu2 2.22(3) . ?
C50 Cu9 2.04(4) . ?
C50 Cu7 2.12(4) 5_453 ?
C51 C54 1.541(19) . ?
C51 Cu9 2.46(4) . ?
C51 Cu7 2.05(4) 5_453 ?
C52 H52A 0.9600 . ?
C52 H52B 0.9600 . ?
C52 H52C 0.9600 . ?
C52 C54 1.534(19) . ?
C54 C55 1.514(19) . ?
C54 C4 1.531(19) . ?
C55 H55A 0.9600 . ?
C55 H55B 0.9600 . ?
C55 H55C 0.9600 . ?
C56 C57 1.12(3) . ?
C56 Cu2 2.14(3) 5_453 ?
C56 Cu8 2.33(4) . ?
C56 Cu7 2.05(4) . ?
C56 Cu5 2.23(4) 5_453 ?
C57 C58 1.528(19) . ?
C57 Cu2 2.22(3) 5_453 ?
C57 Cu5 2.25(4) 5_453 ?
C58 C59 1.520(19) . ?
C58 C60 1.527(19) . ?
C58 C61 1.536(19) . ?
C59 H59A 0.9600 . ?
C59 H59B 0.9600 . ?
C59 H59C 0.9600 . ?
C60 H60A 0.9600 . ?
C60 H60B 0.9600 . ?
C60 H60C 0.9600 . ?
C61 H61A 0.9600 . ?
C61 H61B 0.9600 . ?
C61 H61C 0.9600 . ?
C4 H4A 0.9600 . ?
C4 H4B 0.9600 . ?
C4 H4C 0.9600 . ?
C5 Cu1 1.99(3) . ?
C5 Cu4 2.01(3) . ?
C5 Cu8 2.07(4) . ?
C5 Cu3 2.33(4) . ?
C5 Cu6 1.68(5) . ?
C24 H24A 0.9600 . ?
C24 H24B 0.9600 . ?
C24 H24C 0.9600 . ?
C24 C6 1.524(19) . ?
C6 C23 1.53(2) . ?
C6 C22 1.50(2) . ?
C23 H23A 0.9600 . ?
C23 H23B 0.9600 . ?
C23 H23C 0.9600 . ?
C22 H22A 0.9600 . ?
C22 H22B 0.9600 . ?
C22 H22C 0.9600 . ?
Cu1 Cu4 3.026(6) . ?
Cu1 Cu2 2.945(7) . ?
Cu8 Cu9 3.23(4) . ?
Cu8 Cu3 3.12(4) . ?
Cu8 Cu6 3.11(5) . ?
Cu8 O30 2.09(12) . ?
Cu9 Cu7 2.59(4) 5_453 ?
Cu9 Cu5 2.84(4) 5_453 ?
Cu9 O10 1.93(11) . ?
Cu3 Cu7 3.02(4) . ?
Cu3 Cu6 2.77(4) . ?
Cu3 O21 1.71(12) . ?
Cu7 Cu5 2.84(4) 5_453 ?
Cu7 O1 1.98(14) . ?
Cu5 Cu6 3.12(5) . ?
Cu5 O2 1.81(10) . ?
Cu6 O3 2.01(12) . ?

loop_
_geom_torsion_atom_site_label_1
_geom_torsion_atom_site_label_2
_geom_torsion_atom_site_label_3
_geom_torsion_atom_site_label_4
_geom_torsion
_geom_torsion_site_symmetry_1
_geom_torsion_site_symmetry_2
_geom_torsion_site_symmetry_3
_geom_torsion_site_symmetry_4
_geom_torsion_publ_flag
Cu49 C42 C43 Cu41 -112(11) . . . 5_453 ?
Cu49 C42 C43 C44 99(12) . . . . ?
Cu49 C42 C43 Cu9 -82(11) . . . 5_453 ?
Cu49 C42 Cu5 C56 73.6(19) . . . 5_453 ?
Cu49 C42 Cu5 C57 101(3) . . . 5_453 ?
Cu49 C42 Cu5 Cu9 99.8(13) . . . 5_453 ?
Cu49 C42 Cu5 Cu7 20.0(18) . . . 5_453 ?
Cu49 C42 Cu5 Cu6 -61.7(9) . . . . ?
Cu49 C42 Cu5 O2 -122(4) . . . . ?
Cu49 C50 C51 Cu23 -21(14) . . . 5_453 ?
Cu49 C50 C51 C54 166(9) . . . . ?
Cu49 C50 C51 Cu9 -70(14) . . . . ?
Cu49 C50 C51 Cu7 3(14) . . . 5_453 ?
Cu49 C56 C57 C58 116(12) . . . . ?
Cu49 C56 C57 Cu2 -77(12) . . . 5_453 ?
Cu49 C56 C57 Cu5 -53(12) . . . 5_453 ?
Cu49 Cu3 O21 C21 16(19) . . . . ?
Cu49 Cu5 O2 C3 16(20) . . . . ?
Cu23 O22 C21 O32 21(5) . . . . ?
Cu23 O22 C21 C20 -151(2) . . . . ?
Cu23 C42 C43 Cu41 -80.9(10) . . . 5_453 ?
Cu23 C42 C43 C44 130(6) . . . . ?
Cu23 C50 C51 C54 -173(7) 5_453 . . . ?
Cu23 C51 C54 C52 60(3) 5_453 . . . ?
Cu23 C51 C54 C55 -53(4) 5_453 . . . ?
Cu23 C51 C54 C4 178(2) 5_453 . . . ?
Cu24 O32 C21 O22 20(5) . . . . ?
Cu24 O32 C21 C20 -168.2(16) . . . . ?
Cu24 C56 C57 C58 -16(11) . . . . ?
Cu24 C56 C57 Cu2 151(2) . . . 5_453 ?
Cu41 O40 C39 O62 11(6) . . . . ?
Cu41 O40 C39 C38 -170.7(17) . . . . ?
Cu41 C42 C43 C44 -149(7) 5_453 . . . ?
Cu41 C43 C44 C45 180.0(19) 5_453 . . . ?
Cu41 C43 C44 C46 -52(3) 5_453 . . . ?
Cu41 C43 C44 C47 67(3) 5_453 . . . ?
Cu41 C56 C57 C58 117(9) . . . . ?
Cu41 C56 C57 Cu2 -76.2(10) . . . 5_453 ?
C1 C10 C2 C7 0.0 . . . . ?
C1 C10 C2 C3 177.9(19) . . . . ?
C10 C1 C9 C8 0.0 . . . . ?
C10 C1 C9 C11 -175.6(17) . . . 2_444 ?
C10 C2 C7 C8 0.0 . . . . ?
C10 C2 C3 O4 4(3) . . . . ?
C10 C2 C3 O5 -180(2) . . . . ?
C10 C2 C3 O3 -48(8) . . . . ?
C10 C2 C3 O2 128(9) . . . . ?
C2 C7 C8 C9 0.0 . . . . ?
C2 C3 O3 Cu6 170(7) . . . . ?
C2 C3 O2 Cu5 169(11) . . . . ?
C7 C2 C3 O4 -178(2) . . . . ?
C7 C2 C3 O5 -2(3) . . . . ?
C7 C2 C3 O3 130(8) . . . . ?
C7 C2 C3 O2 -54(9) . . . . ?
C7 C8 C9 C1 0.0 . . . . ?
C7 C8 C9 C11 175.8(16) . . . 2_444 ?
C9 C1 C10 C2 0.0 . . . . ?
C9 C11 C12 C13 -177(6) 2_445 . . . ?
C9 C11 C16 C15 177(7) 2_445 . . . ?
C3 C2 C7 C8 -178.0(19) . . . . ?
C11 C12 C13 C14 0.0 . . . . ?
C11 C12 C13 C35 -175.5(15) . . . . ?
C12 C11 C16 C15 0.0 . . . . ?
C12 C13 C14 C15 0.0 . . . . ?
C12 C13 C35 C36 -48.3(16) . . . . ?
C12 C13 C35 C64 131.6(11) . . . . ?
C13 C14 C15 C16 0.0 . . . . ?
C13 C14 C15 C17 175.0(15) . . . 2_455 ?
C13 C35 C36 C37 179.9(16) . . . . ?
C13 C35 C64 C63 -179.9(15) . . . . ?
C14 C13 C35 C36 136.4(11) . . . . ?
C14 C13 C35 C64 -43.8(16) . . . . ?
C14 C15 C16 C11 0.0 . . . . ?
C15 C17 C34 C33 177(6) 2_454 . . . ?
C15 C17 C18 C19 -177(6) 2_454 . . . ?
C16 C11 C12 C13 0.0 . . . . ?
C17 C15 C16 C11 -174.9(15) 2_455 . . . ?
C17 C34 C33 C20 0.0 . . . . ?
C34 C17 C18 C19 0.0 . . . . ?
C34 C33 C20 C19 0.0 . . . . ?
C34 C33 C20 C21 179.6(19) . . . . ?
C33 C20 C19 C18 0.0 . . . . ?
C33 C20 C21 O22 -36(4) . . . . ?
C33 C20 C21 O32 153(2) . . . . ?
C33 C20 C21 O1 -71(9) . . . . ?
C33 C20 C21 O21 76(9) . . . . ?
C20 C19 C18 C17 0.0 . . . . ?
C20 C21 O1 Cu7 -159(10) . . . . ?
C20 C21 O21 Cu3 169(7) . . . . ?
C19 C20 C21 O22 144(3) . . . . ?
C19 C20 C21 O32 -28(4) . . . . ?
C19 C20 C21 O1 109(9) . . . . ?
C19 C20 C21 O21 -105(9) . . . . ?
C18 C17 C34 C33 0.0 . . . . ?
C21 C20 C19 C18 -180(2) . . . . ?
C25 C5 Cu6 Cu49 118(5) . . . . ?
C25 C5 Cu6 Cu8 85(5) . . . . ?
C25 C5 Cu6 Cu3 174(5) . . . . ?
C25 C5 Cu6 Cu5 138(4) . . . . ?
C25 C5 Cu6 O3 -63(10) . . . . ?
C35 C13 C14 C15 175.2(16) . . . . ?
C35 C36 C37 C38 0.0 . . . . ?
C36 C35 C64 C63 0.0 . . . . ?
C36 C37 C38 C63 0.0 . . . . ?
C36 C37 C38 C39 -178(2) . . . . ?
C37 C38 C63 C64 0.0 . . . . ?
C37 C38 C39 O40 172(3) . . . . ?
C37 C38 C39 O62 -9(4) . . . . ?
C37 C38 C39 O10 101(9) . . . . ?
C37 C38 C39 O30 -79(8) . . . . ?
C38 C63 C64 C35 0.0 . . . . ?
C38 C39 O10 Cu9 163(9) . . . . ?
C38 C39 O30 Cu8 171(8) . . . . ?
C63 C38 C39 O40 -6(4) . . . . ?
C63 C38 C39 O62 173(2) . . . . ?
C63 C38 C39 O10 -77(9) . . . . ?
C63 C38 C39 O30 103(8) . . . . ?
C64 C35 C36 C37 0.0 . . . . ?
C39 C38 C63 C64 178(2) . . . . ?
C42 C43 C44 C45 -39(8) . . . . ?
C42 C43 C44 C46 89(7) . . . . ?
C42 C43 C44 C47 -152(7) . . . . ?
C42 Cu3 O21 C21 77(14) . . . . ?
C42 Cu5 O2 C3 74(17) . . . . ?
C43 C42 Cu5 Cu49 -177(3) . . . . ?
C43 C42 Cu5 C56 -104(3) . . . 5_453 ?
C43 C42 Cu5 C57 -76(4) . . . 5_453 ?
C43 C42 Cu5 Cu9 -77(2) . . . 5_453 ?
C43 C42 Cu5 Cu7 -157(2) . . . 5_453 ?
C43 C42 Cu5 Cu6 121(3) . . . . ?
C43 C42 Cu5 O2 61(5) . . . . ?
C50 C51 C54 C52 -129(7) . . . . ?
C50 C51 C54 C55 118(7) . . . . ?
C50 C51 C54 C4 -11(8) . . . . ?
C56 C57 C58 C59 -138(9) . . . . ?
C56 C57 C58 C60 99(10) . . . . ?
C56 C57 C58 C61 -21(11) . . . . ?
C56 Cu5 O2 C3 -123(15) 5_453 . . . ?
C57 Cu5 O2 C3 -133(16) 5_453 . . . ?
C5 C25 C6 C24 139(13) . . . . ?
C5 C25 C6 C23 -99(14) . . . . ?
C5 C25 C6 C22 15(14) . . . . ?
C5 Cu3 O21 C21 -106(12) . . . . ?
C6 C25 C5 Cu24 -105(13) . . . . ?
C6 C25 C5 Cu1 83(17) . . . . ?
C6 C25 C5 Cu4 160(14) . . . . ?
C6 C25 C5 Cu8 -159(14) . . . . ?
C6 C25 C5 Cu3 -90(14) . . . . ?
C6 C25 C5 Cu6 99(14) . . . . ?
Cu1 O4 C3 O5 13(5) . . . . ?
Cu1 O4 C3 C2 -171.8(15) . . . . ?
Cu1 C42 C43 Cu41 147.7(17) . . . 5_453 ?
Cu1 C42 C43 C44 -2(8) . . . . ?
Cu4 O62 C39 O40 12(5) . . . . ?
Cu4 O62 C39 C38 -166.8(17) . . . . ?
Cu4 C25 C5 Cu24 95.1(18) . . . . ?
Cu4 C25 C5 Cu1 -77(9) . . . . ?
Cu4 C25 C6 C24 -64(3) . . . . ?
Cu4 C25 C6 C23 59(3) . . . . ?
Cu4 C25 C6 C22 172(2) . . . . ?
Cu4 C50 C51 Cu23 136(2) . . . 5_453 ?
Cu4 C50 C51 C54 -37(9) . . . . ?
Cu2 O5 C3 O4 4(5) . . . . ?
Cu2 O5 C3 C2 -171.0(15) . . . . ?
Cu2 C42 C43 Cu41 61.0(19) . . . 5_453 ?
Cu2 C42 C43 C44 -89(7) . . . . ?
Cu2 C50 C51 Cu23 -74.9(13) . . . 5_453 ?
Cu2 C50 C51 C54 112(7) . . . . ?
Cu2 C56 C57 C58 -167(10) 5_453 . . . ?
Cu2 C57 C58 C59 58(3) 5_453 . . . ?
Cu2 C57 C58 C60 -65(3) 5_453 . . . ?
Cu2 C57 C58 C61 175(2) 5_453 . . . ?
Cu8 C25 C5 Cu3 69(4) . . . . ?
Cu8 C25 C5 Cu6 -102(4) . . . . ?
Cu8 C25 C6 C24 -19(4) . . . . ?
Cu8 C25 C6 C23 104(3) . . . . ?
Cu8 C25 C6 C22 -143(2) . . . . ?
Cu8 C56 C57 C58 41(10) . . . . ?
Cu8 C56 C57 Cu5 -127.9(19) . . . 5_453 ?
Cu8 C5 Cu6 Cu49 33.4(18) . . . . ?
Cu8 C5 Cu6 Cu3 88.7(18) . . . . ?
Cu8 C5 Cu6 Cu5 53(3) . . . . ?
Cu8 C5 Cu6 O3 -148(8) . . . . ?
Cu8 Cu3 O21 C21 -53(15) . . . . ?
Cu9 C42 C43 C44 -180(100) 5_453 . . . ?
Cu9 C42 Cu5 Cu49 -99.8(13) 5_453 . . . ?
Cu9 C42 Cu5 C56 -26(2) 5_453 . . 5_453 ?
Cu9 C42 Cu5 C57 2(3) 5_453 . . 5_453 ?
Cu9 C42 Cu5 Cu7 -80(2) 5_453 . . 5_453 ?
Cu9 C42 Cu5 Cu6 -161.5(16) 5_453 . . . ?
Cu9 C42 Cu5 O2 138(4) 5_453 . . . ?
Cu9 C43 C44 C45 141(2) 5_453 . . . ?
Cu9 C43 C44 C46 -91(3) 5_453 . . . ?
Cu9 C43 C44 C47 28(3) 5_453 . . . ?
Cu9 C50 C51 C54 -124(7) . . . . ?
Cu9 C50 C51 Cu7 73.5(18) . . . 5_453 ?
Cu9 C51 C54 C52 130(3) . . . . ?
Cu9 C51 C54 C55 17(4) . . . . ?
Cu9 C51 C54 C4 -111(3) . . . . ?
Cu9 Cu5 O2 C3 123(14) 5_453 . . . ?
Cu3 C42 C43 C44 58(7) . . . . ?
Cu3 C42 C43 Cu9 -122.8(16) . . . 5_453 ?
Cu3 C42 Cu5 Cu49 51(2) . . . . ?
Cu3 C42 Cu5 C56 124(3) . . . 5_453 ?
Cu3 C42 Cu5 C57 152(2) . . . 5_453 ?
Cu3 C42 Cu5 Cu9 150(3) . . . 5_453 ?
Cu3 C42 Cu5 Cu7 71(3) . . . 5_453 ?
Cu3 C42 Cu5 Cu6 -11(3) . . . . ?
Cu3 C42 Cu5 O2 -71(5) . . . . ?
Cu3 C5 Cu6 Cu49 -55.3(11) . . . . ?
Cu3 C5 Cu6 Cu8 -88.7(18) . . . . ?
Cu3 C5 Cu6 Cu5 -36(3) . . . . ?
Cu3 C5 Cu6 O3 123(8) . . . . ?
Cu7 C50 C51 C54 162(7) 5_453 . . . ?
Cu7 C50 C51 Cu9 -73.5(18) 5_453 . . . ?
Cu7 C51 C54 C52 28(4) 5_453 . . . ?
Cu7 C51 C54 C55 -85(3) 5_453 . . . ?
Cu7 C51 C54 C4 146(3) 5_453 . . . ?
Cu7 C56 C57 C58 -114(9) . . . . ?
Cu7 C56 C57 Cu5 77(2) . . . 5_453 ?
Cu7 Cu3 O21 C21 22(13) . . . . ?
Cu7 Cu5 O2 C3 -70(17) 5_453 . . . ?
Cu5 C42 C43 C44 -93(7) . . . . ?
Cu5 C42 C43 Cu9 86(2) . . . 5_453 ?
Cu5 C56 C57 C58 169(10) 5_453 . . . ?
Cu5 C57 C58 C59 29(3) 5_453 . . . ?
Cu5 C57 C58 C60 -95(3) 5_453 . . . ?
Cu5 C57 C58 C61 146(2) 5_453 . . . ?
Cu6 Cu3 O21 C21 -164(8) . . . . ?
Cu6 Cu5 O2 C3 18(15) . . . . ?
O10 C39 O30 Cu8 -9(18) . . . . ?
O30 C39 O10 Cu9 -17(20) . . . . ?
O1 C21 O21 Cu3 -45(17) . . . . ?
O21 C21 O1 Cu7 49(18) . . . . ?
O3 C3 O2 Cu5 -15(22) . . . . ?
O2 C3 O3 Cu6 -6(17) . . . . ?

loop_
_smtbx_masks_void_nr
_smtbx_masks_void_average_x
_smtbx_masks_void_average_y
_smtbx_masks_void_average_z
_smtbx_masks_void_volume
_smtbx_masks_void_count_electrons
_smtbx_masks_void_content
1 -0.350 -0.342 -0.937 4774.7 272.9 '1 ?'
2 0.189 0.177 0.521 12.8 0.0 ?
3 0.189 0.823 0.021 12.8 0.0 ?
4 0.311 0.323 0.021 12.8 0.7 ?
5 0.311 0.677 0.521 12.8 0.0 ?
6 0.689 0.323 0.479 12.8 0.0 ?
7 0.689 0.677 0.979 12.8 0.0 ?
8 0.811 0.177 0.979 12.8 0.0 ?
9 0.811 0.823 0.479 12.8 0.5 ?
